data_4133989
loop_
_publ_author_name
'Wang, Li-Juan'
'Li, Xin'
'Bai, Sha'
'Wang, Yaoyu'
'Han, Ying-Feng'

_publ_section_title
;
 Self-Assembly, Structural Transformation and Guest-Binding Properties of
 Supramolecular Assemblies with Triangular Metal-Metal Bonded Units.
;
_journal_name_full 'Journal of the American Chemical Society'
_journal_paper_doi 10.1021/jacs.9b12309
_journal_year 2020
_chemical_formula_moiety 'C224 H198 N24 Pt12 S12 B6 F24'
_chemical_formula_sum 'C224 H198 B6 F24 N24 Pt12 S12'
_chemical_formula_weight 6472.62
_space_group_crystal_system trigonal
_space_group_IT_number 167
_space_group_name_Hall '-R 3 2"c'
_space_group_name_H-M_alt 'R -3 c :H'
_atom_sites_solution_hydrogens geom
_atom_sites_solution_primary iterative
_audit_creation_date 2019-11-04
_audit_creation_method
;
Olex2 1.2
(compiled 2018.05.29 svn.r3508 for OlexSys, GUI svn.r5506)
;
_cell_angle_alpha 90
_cell_angle_beta 90
_cell_angle_gamma 120
_cell_formula_units_Z 18
_cell_length_a 43.390(2)
_cell_length_b 43.390(2)
_cell_length_c 75.917(4)
_cell_measurement_reflns_used 9688
_cell_measurement_temperature 153(2)
_cell_measurement_theta_max 24.36
_cell_measurement_theta_min 2.23
_cell_volume 123780(10)
_computing_molecular_graphics 'Olex2 (Dolomanov et al., 2009)'
_computing_publication_material 'Olex2 (Dolomanov et al., 2009)'
_computing_structure_refinement 'ShelXL (Sheldrick, 2015)'
_computing_structure_solution 'olex2.solve (Bourhis et al., 2015)'
_diffrn_ambient_temperature 153.38
_diffrn_measured_fraction_theta_full 0.999
_diffrn_measured_fraction_theta_max 0.998
_diffrn_measurement_device_type 'Bruker APEX-II CCD'
_diffrn_measurement_method '\f and \w scans'
_diffrn_radiation_type MoK\a
_diffrn_radiation_wavelength 0.71073
_diffrn_reflns_av_R_equivalents 0.0755
_diffrn_reflns_av_unetI/netI 0.0187
_diffrn_reflns_Laue_measured_fraction_full 0.999
_diffrn_reflns_Laue_measured_fraction_max 0.998
_diffrn_reflns_limit_h_max 52
_diffrn_reflns_limit_h_min -52
_diffrn_reflns_limit_k_max 52
_diffrn_reflns_limit_k_min -52
_diffrn_reflns_limit_l_max 91
_diffrn_reflns_limit_l_min -91
_diffrn_reflns_number 1241724
_diffrn_reflns_point_group_measured_fraction_full 0.999
_diffrn_reflns_point_group_measured_fraction_max 0.998
_diffrn_reflns_theta_full 25.242
_diffrn_reflns_theta_max 25.367
_diffrn_reflns_theta_min 2.229
_diffrn_standards_number 0
_exptl_absorpt_coefficient_mu 6.230
_exptl_absorpt_correction_T_max 0.7452
_exptl_absorpt_correction_T_min 0.4899
_exptl_absorpt_correction_type multi-scan
_exptl_crystal_colour red
_exptl_crystal_colour_primary red
_exptl_crystal_density_diffrn 1.563
_exptl_crystal_description block
_exptl_crystal_F_000 55512
_exptl_crystal_size_max 0.25
_exptl_crystal_size_mid 0.24
_exptl_crystal_size_min 0.24
_refine_diff_density_max 1.823
_refine_diff_density_min -1.629
_refine_diff_density_rms 0.147
_refine_ls_extinction_method none
_refine_ls_goodness_of_fit_ref 1.058
_refine_ls_hydrogen_treatment constr
_refine_ls_matrix_type full
_refine_ls_number_parameters 1407
_refine_ls_number_reflns 25216
_refine_ls_number_restraints 2594
_refine_ls_restrained_S_all 1.061
_refine_ls_R_factor_all 0.0705
_refine_ls_R_factor_gt 0.0506
_refine_ls_shift/su_max 0.001
_refine_ls_shift/su_mean 0.000
_refine_ls_structure_factor_coef Fsqd
_refine_ls_weighting_details 'w=1/[\s^2^(Fo^2^)+(0.0737P)^2^+2585.9495P] where P=(Fo^2^+2Fc^2^)/3'
_refine_ls_weighting_scheme calc
_refine_ls_wR_factor_gt 0.1325
_refine_ls_wR_factor_ref 0.1544
_reflns_Friedel_coverage 0.000
_reflns_number_gt 19376
_reflns_number_total 25216
_reflns_threshold_expression 'I > 2\s(I)'
_cod_data_source_file ja9b12309_si_011.cif
_cod_data_source_block Complex_5b
_cod_original_cell_volume 123778(15)
_cod_original_sg_symbol_H-M 'R -3 c'
_cod_original_formula_sum 'C224 H198 N24 Pt12 S12 B6 F24'
_cod_database_code 4133989
_shelx_shelxl_version_number 2018/3
_shelx_space_group_comment
;
The symmetry employed for this shelxl refinement is uniquely defined
by the following loop, which should always be used as a source of
symmetry information in preference to the above space-group names.
They are only intended as comments.
;
_shelx_estimated_absorpt_t_max 0.057
_shelx_estimated_absorpt_t_min 0.054
_olex2_refinement_description
;
1. Fixed Uiso
 At 1.2 times of:
  All C(H) groups, All C(H,H) groups
2. Restrained distances
 C25-C24
 1.2 with sigma of 0.02
 C52-C53
 1.54 with sigma of 0.02
 C94-C95
 1.2 with sigma of 0.02
 C65-C64
 1.2 with sigma of 0.02
 C51-N4
 1.48 with sigma of 0.02
 N1-C26
 1.48 with sigma of 0.02
 N6-C63
 1.48 with sigma of 0.02
 C68-N7
 1.48 with sigma of 0.02
 N12-C105
 1.48 with sigma of 0.02
 N10-C93
 1.48 with sigma of 0.02
 C51-C52
 1.54 with sigma of 0.02
 C64-C63
 1.54 with sigma of 0.02
 C106-C105
 1.54 with sigma of 0.02
 C68-C67
 1.54 with sigma of 0.02
 C93-C94
 1.54 with sigma of 0.02
 C105-C106
 1.54 with sigma of 0.02
 C107-C106
 1.2 with sigma of 0.02
 C22-C21
 1.4 with sigma of 0.02
 H66A-H68B
 2.5 with sigma of 0.02
 C67-C66
 1.42 with sigma of 0.02
 C52-C53 = C66-C67
 1.5 with sigma of 0.02
 F6-F7
 2.23 with sigma of 0.02
 B3-F9
 1.38 with sigma of 0.02
 B3-F10
 1.38 with sigma of 0.02
 F11-B3
 1.38 with sigma of 0.02
 Pt8-S0AA \\sim Pt4-S3
 with sigma of 0.02
 S0AA-C60 \\sim S3-C60
 with sigma of 0.02
3. Rigid bond restraints
 C24, C25
 with sigma for 1-2 distances of 0.01 and sigma for 1-3 distances of 0.02
 N6, C61
 with sigma for 1-2 distances of 0.01 and sigma for 1-3 distances of 0.02
 F1, F2, F3, F4, F5, F6, F7, F8, F9, F10, F11, F12
 with sigma for 1-2 distances of 0.005 and sigma for 1-3 distances of 0.005
 Pt6, C108
 with sigma for 1-2 distances of 0.005 and sigma for 1-3 distances of 0.01
 S3, C60
 with sigma for 1-2 distances of 0.001 and sigma for 1-3 distances of 0.002
4. Uiso/Uaniso restraints and constraints
C1 \\sim C2 \\sim C3 \\sim C4 \\sim C5 \\sim C6 \\sim C7 \\sim C8 \\sim C9
\\sim C10 \\sim C11 \\sim C12 \\sim C13 \\sim C14 \\sim C15 \\sim C16 \\sim C17
\\sim C18 \\sim C19 \\sim C20 \\sim C21 \\sim C22 \\sim C23 \\sim C24 \\sim C25
\\sim C26 \\sim C27 \\sim C28 \\sim C29 \\sim C30 \\sim C31 \\sim C32 \\sim C33
\\sim C34 \\sim C35 \\sim C36 \\sim C37 \\sim C38 \\sim C39 \\sim C40 \\sim C41
\\sim C42 \\sim C43 \\sim C44 \\sim C45 \\sim C46 \\sim C47 \\sim C48 \\sim C49
\\sim C50 \\sim C51 \\sim C52 \\sim C53 \\sim C54 \\sim C55 \\sim C56 \\sim C57
\\sim C58 \\sim C59 \\sim C60 \\sim C61 \\sim C62 \\sim C63 \\sim C64 \\sim C65
\\sim C66 \\sim C67 \\sim C68 \\sim C69 \\sim C70 \\sim C71 \\sim C72 \\sim C73
\\sim C74 \\sim C75 \\sim C76 \\sim C77 \\sim C78 \\sim C79 \\sim C80 \\sim C81
\\sim C82 \\sim C83 \\sim C84 \\sim C85 \\sim C86 \\sim C87 \\sim C88 \\sim C89
\\sim C90 \\sim C91 \\sim C92 \\sim C93 \\sim C94 \\sim C95 \\sim C96 \\sim C97
\\sim C98 \\sim C99 \\sim C100 \\sim C101 \\sim C102 \\sim C103 \\sim C104
\\sim C105 \\sim C106 \\sim C107 \\sim C108 \\sim C109 \\sim C110 \\sim C111
\\sim C112: within 3.8A with sigma of 0.01 and sigma for terminal atoms of 0.02
Pt3 \\sim Pt10: within 2A with sigma of 0.01 and sigma for terminal atoms of
0.02
Pt5 \\sim Pt9 \\sim Pt4 \\sim Pt8 \\sim Pt6 \\sim Pt7: within 2A with sigma of
0.01 and sigma for terminal atoms of 0.02
S0AA \\sim S3: within 2A with sigma of 0.01 and sigma for terminal atoms of 0.02
Uanis(C66) \\sim Ueq, Uanis(C67) \\sim Ueq, Uanis(C64) \\sim Ueq, Uanis(C65)
\\sim Ueq, Uanis(C95) \\sim Ueq, Uanis(C94) \\sim Ueq, Uanis(C53) \\sim Ueq,
Uanis(C52) \\sim Ueq, Uanis(B3) \\sim Ueq: with sigma of 0.01 and sigma for
terminal atoms of 0.02
Uanis(S0AA) \\sim Ueq, Uanis(S3) \\sim Ueq: with sigma of 0.01 and sigma for
terminal atoms of 0.02
5. Others
 Sof(Pt7)=Sof(Pt8)=Sof(Pt9)=Sof(S0AA)=1-FVAR(1)
 Sof(Pt4)=Sof(Pt5)=Sof(Pt6)=Sof(S3)=FVAR(1)
 Sof(Pt10)=1-FVAR(2)
 Sof(Pt3)=FVAR(2)
6.a Secondary CH2 refined with riding coordinates:
 C26(H26A,H26B), C51(H51A,H51B), C63(H63A,H63B), C68(H68A,H68B), C93(H93A,
 H93B), C105(H10A,H10B)
6.b Aromatic/amide H refined with riding coordinates:
 C1(H1), C2(H2), C3(H3), C4(H4), C5(H5), C6(H6), C7(H7), C8(H8), C9(H9),
 C10(H10), C11(H11), C12(H12), C13(H13), C14(H14), C15(H15), C16(H16), C17(H17),
  C18(H18), C19(H19), C20(H20), C21(H21), C22(H22), C23(H23), C25(H25),
 C27(H27), C28(H28), C31(H31), C34(H34), C35(H35), C37(H37), C39(H39), C41(H41),
  C43(H43), C44(H44), C46(H46), C47(H47), C49(H49), C50(H50), C52(H52),
 C54(H54), C55(H55), C57(H57), C58(H58), C61(H61), C62(H62), C64(H64), C67(H67),
  C70(H70), C71(H71), C73(H73), C74(H74), C76(H76), C77(H77), C79(H79),
 C81(H81), C83(H83), C85(H85), C86(H86), C88(H88), C89(H89), C91(H91), C92(H92),
  C94(H94), C97(H97), C98(H98), C100(H100), C101(H101), C103(H103), C104(H104),
 C106(H106), C108(H108), C109(H109), C110(H110), C111(H111), C112(H112)
6.c X=CH2 refined with riding coordinates:
 C24(H24A,H24B), C53(H53A,H53B), C65(H65A,H65B), C66(H66A,H66B), C95(H95A,
 H95B), C107(H10C,H10D)
;
_platon_squeeze_void_probe_radius 1.20
_olex2_submission_special_instructions 'No special instructions were received'

loop_
_space_group_symop_operation_xyz
'x, y, z'
'-y, x-y, z'
'-x+y, -x, z'
'y, x, -z+1/2'
'x-y, -y, -z+1/2'
'-x, -x+y, -z+1/2'
'x+2/3, y+1/3, z+1/3'
'-y+2/3, x-y+1/3, z+1/3'
'-x+y+2/3, -x+1/3, z+1/3'
'y+2/3, x+1/3, -z+5/6'
'x-y+2/3, -y+1/3, -z+5/6'
'-x+2/3, -x+y+1/3, -z+5/6'
'x+1/3, y+2/3, z+2/3'
'-y+1/3, x-y+2/3, z+2/3'
'-x+y+1/3, -x+2/3, z+2/3'
'y+1/3, x+2/3, -z+7/6'
'x-y+1/3, -y+2/3, -z+7/6'
'-x+1/3, -x+y+2/3, -z+7/6'
'-x, -y, -z'
'y, -x+y, -z'
'x-y, x, -z'
'-y, -x, z-1/2'
'-x+y, y, z-1/2'
'x, x-y, z-1/2'
'-x+2/3, -y+1/3, -z+1/3'
'y+2/3, -x+y+1/3, -z+1/3'
'x-y+2/3, x+1/3, -z+1/3'
'-y+2/3, -x+1/3, z-1/6'
'-x+y+2/3, y+1/3, z-1/6'
'x+2/3, x-y+1/3, z-1/6'
'-x+1/3, -y+2/3, -z+2/3'
'y+1/3, -x+y+2/3, -z+2/3'
'x-y+1/3, x+2/3, -z+2/3'
'-y+1/3, -x+2/3, z+1/6'
'-x+y+1/3, y+2/3, z+1/6'
'x+1/3, x-y+2/3, z+1/6'

loop_
_atom_site_label
_atom_site_type_symbol
_atom_site_fract_x
_atom_site_fract_y
_atom_site_fract_z
_atom_site_U_iso_or_equiv
_atom_site_adp_type
_atom_site_occupancy
_atom_site_site_symmetry_order
_atom_site_calc_flag
_atom_site_refinement_flags_posn
_atom_site_refinement_flags_adp
_atom_site_refinement_flags_occupancy
_atom_site_disorder_assembly
_atom_site_disorder_group
Pt1 Pt 0.44950(2) 0.08708(2) 0.45208(2) 0.05656(10) Uani 1 1 d . . . . .
Pt2 Pt 0.49476(2) 0.15995(2) 0.45564(2) 0.05641(10) Uani 1 1 d . . . . .
Pt3 Pt 0.45013(10) 0.12275(10) 0.48249(4) 0.0567(4) Uani 0.83(2) 1 d . U P A 1
Pt4 Pt 0.28957(7) 0.20151(7) 0.48827(5) 0.0434(4) Uani 0.467(12) 1 d D U P B 1
Pt5 Pt 0.22649(9) 0.15219(9) 0.47255(7) 0.0441(5) Uani 0.467(12) 1 d . U P B 1
Pt6 Pt 0.26163(9) 0.22171(9) 0.46065(3) 0.0442(4) Uani 0.467(12) 1 d . U P B 1
S1 S 0.43639(7) 0.04079(7) 0.43102(3) 0.0650(6) Uani 1 1 d . . . . .
S2 S 0.12795(7) 0.01034(7) 0.38963(4) 0.0700(7) Uani 1 1 d . . . . .
S3 S 0.3408(3) 0.2146(3) 0.50646(12) 0.068(2) Uani 0.467(12) 1 d D U P B 1
S4 S 0.42142(7) 0.11942(7) 0.51020(3) 0.0638(6) Uani 1 1 d . . . . .
S5 S 0.48260(6) 0.24162(7) 0.36254(4) 0.0655(6) Uani 1 1 d . . . . .
S6 S 0.26115(9) 0.26472(8) 0.43841(4) 0.0785(8) Uani 1 1 d . . . . .
N1 N 0.4421(2) -0.0163(2) 0.44267(11) 0.068(2) Uani 1 1 d D . . . .
N2 N 0.3935(2) -0.0188(2) 0.45132(10) 0.0597(19) Uani 1 1 d . . . . .
N3 N 0.10333(19) -0.0462(2) 0.41289(10) 0.0594(19) Uani 1 1 d . . . . .
N4 N 0.0647(2) -0.0519(3) 0.39313(13) 0.086(3) Uani 1 1 d D . . . .
N5 N 0.3001(3) 0.1629(3) 0.52809(13) 0.091(3) Uani 1 1 d . . . . .
N6 N 0.3249(3) 0.2130(3) 0.54171(15) 0.090(3) Uani 1 1 d D U . . .
N7 N 0.4664(3) 0.1399(3) 0.53842(11) 0.079(3) Uani 1 1 d D . . . .
N8 N 0.4717(2) 0.1847(2) 0.52378(10) 0.070(2) Uani 1 1 d . . . . .
N9 N 0.3070(2) 0.3242(2) 0.45856(9) 0.0605(19) Uani 1 1 d . . . . .
N10 N 0.2574(2) 0.3210(3) 0.45160(13) 0.080(3) Uani 1 1 d D . . . .
N11 N 0.53806(19) 0.3029(2) 0.37696(10) 0.0564(18) Uani 1 1 d . . . . .
N12 N 0.55134(19) 0.28520(19) 0.35318(9) 0.0538(17) Uani 1 1 d D . . . .
C1 C 0.5035(3) 0.0959(4) 0.45744(15) 0.080(2) Uani 1 1 d . U . . .
H1 H 0.504669 0.085190 0.446721 0.096 Uiso 1 1 calc R . . . .
C2 C 0.4781(3) 0.0726(4) 0.47011(15) 0.082(2) Uani 1 1 d . U . . .
H2 H 0.464359 0.048271 0.466837 0.099 Uiso 1 1 calc R . . . .
C3 C 0.4711(3) 0.0818(4) 0.48714(16) 0.089(2) Uani 1 1 d . U . . .
H3 H 0.451525 0.063321 0.493293 0.107 Uiso 1 1 calc R . . A .
C4 C 0.5273(3) 0.1331(4) 0.45898(16) 0.083(2) Uani 1 1 d . U . . .
H4 H 0.542117 0.144333 0.449074 0.100 Uiso 1 1 calc R . . . .
C5 C 0.3966(3) 0.0888(3) 0.45461(14) 0.0720(18) Uani 1 1 d . U . . .
H5 H 0.381212 0.064136 0.456842 0.086 Uiso 1 1 calc R . . . .
C6 C 0.4019(3) 0.1135(3) 0.46918(15) 0.076(2) Uani 1 1 d . U . . .
H6 H 0.387766 0.103615 0.479420 0.091 Uiso 1 1 calc R . . A .
C7 C 0.4267(3) 0.1515(3) 0.46934(14) 0.0738(19) Uani 1 1 d . U . . .
H7 H 0.426672 0.163616 0.479762 0.089 Uiso 1 1 calc R . . A .
C8 C 0.4508(3) 0.1730(3) 0.45610(15) 0.075(2) Uani 1 1 d . U . . .
H8 H 0.466472 0.197171 0.459155 0.090 Uiso 1 1 calc R . . . .
C9 C 0.4545(3) 0.1632(3) 0.43931(15) 0.081(2) Uani 1 1 d . U . . .
H9 H 0.470328 0.182155 0.431895 0.097 Uiso 1 1 calc R . . . .
C10 C 0.4389(3) 0.1304(3) 0.43176(15) 0.075(2) Uani 1 1 d . U . . .
H10 H 0.447824 0.129608 0.420453 0.090 Uiso 1 1 calc R . . . .
C11 C 0.4120(3) 0.0979(3) 0.43790(14) 0.0692(19) Uani 1 1 d . U . . .
H11 H 0.402634 0.079147 0.429511 0.083 Uiso 1 1 calc R . . . .
C12 C 0.3217(4) 0.2064(4) 0.46281(19) 0.100(3) Uani 1 1 d . U . . .
H12 H 0.343359 0.221902 0.468677 0.120 Uiso 1 1 calc R . . B .
C13 C 0.3031(3) 0.1705(4) 0.46859(18) 0.090(2) Uani 1 1 d . U . . .
H13 H 0.313496 0.164802 0.478170 0.108 Uiso 1 1 calc R . . B .
C14 C 0.2729(4) 0.1438(4) 0.46221(17) 0.094(2) Uani 1 1 d . U . . .
H14 H 0.264803 0.121785 0.468110 0.113 Uiso 1 1 calc R . . B .
C15 C 0.2518(4) 0.1425(4) 0.44894(18) 0.100(3) Uani 1 1 d . U . . .
H15 H 0.232390 0.119678 0.446089 0.120 Uiso 1 1 calc R . . B .
C16 C 0.2556(4) 0.1727(4) 0.43831(18) 0.097(3) Uani 1 1 d . U . . .
H16 H 0.236265 0.167849 0.430725 0.116 Uiso 1 1 calc R . . B .
C17 C 0.2845(4) 0.2079(4) 0.43806(17) 0.090(2) Uani 1 1 d . U . . .
H17 H 0.284642 0.223248 0.429082 0.108 Uiso 1 1 calc R . . B .
C18 C 0.2369(4) 0.1799(4) 0.50578(18) 0.091(2) Uani 1 1 d . U . . .
H18 H 0.238705 0.164030 0.513729 0.109 Uiso 1 1 calc R . . B .
C19 C 0.2087(3) 0.1646(4) 0.49475(16) 0.086(2) Uani 1 1 d . U . . .
H19 H 0.194206 0.139767 0.496861 0.103 Uiso 1 1 calc R . . B .
C20 C 0.1957(3) 0.1764(3) 0.48087(15) 0.081(2) Uani 1 1 d . U . . .
H20 H 0.174176 0.159429 0.475326 0.097 Uiso 1 1 calc R . . B .
C21 C 0.2130(3) 0.2130(3) 0.47445(16) 0.085(2) Uani 1 1 d D U . . .
H21 H 0.202401 0.218687 0.464968 0.102 Uiso 1 1 calc R . . B .
C22 C 0.2480(3) 0.2430(3) 0.48255(17) 0.092(2) Uani 1 1 d D U . . .
H22 H 0.256474 0.266494 0.478313 0.111 Uiso 1 1 calc R . . B .
C23 C 0.2697(4) 0.2382(4) 0.49646(17) 0.096(3) Uani 1 1 d . U . . .
H23 H 0.293413 0.257303 0.497505 0.115 Uiso 1 1 calc R . . B .
C24 C 0.5154(4) -0.0235(5) 0.4486(3) 0.131(4) Uani 1 1 d D U . . .
H24A H 0.508494 -0.040795 0.439542 0.157 Uiso 1 1 calc R . . . .
H24B H 0.531561 -0.021941 0.457483 0.157 Uiso 1 1 calc R . . . .
C25 C 0.5030(3) -0.0026(4) 0.44890(18) 0.093(3) Uani 1 1 d D U . . .
H25 H 0.510006 0.014640 0.458023 0.112 Uiso 1 1 calc R . . . .
C26 C 0.4774(3) -0.0046(3) 0.43503(16) 0.081(2) Uani 1 1 d D U . . .
H26A H 0.486556 0.019141 0.429557 0.097 Uiso 1 1 calc R . . . .
H26B H 0.475345 -0.021457 0.425717 0.097 Uiso 1 1 calc R . . . .
C27 C 0.4232(3) -0.0469(3) 0.45179(16) 0.080(2) Uani 1 1 d . U . . .
H27 H 0.429959 -0.064330 0.453772 0.096 Uiso 1 1 calc R . . . .
C28 C 0.3927(3) -0.0486(3) 0.45766(15) 0.074(2) Uani 1 1 d . U . . .
H28 H 0.374725 -0.066793 0.464701 0.089 Uiso 1 1 calc R . . . .
C29 C 0.4236(3) 0.0016(3) 0.44223(14) 0.0680(17) Uani 1 1 d . U . . .
C30 C 0.3660(3) -0.0100(3) 0.45427(13) 0.0631(16) Uani 1 1 d . U . . .
C31 C 0.3578(3) -0.0054(3) 0.47113(13) 0.0632(16) Uani 1 1 d . U . . .
H31 H 0.370751 -0.007195 0.480785 0.076 Uiso 1 1 calc R . . . .
C32 C 0.3305(3) 0.0017(3) 0.47405(12) 0.0597(16) Uani 1 1 d . U . . .
C33 C 0.3113(2) 0.0045(3) 0.46003(12) 0.0568(15) Uani 1 1 d . U . . .
C34 C 0.3198(2) -0.0013(3) 0.44295(12) 0.0596(16) Uani 1 1 d . U . . .
H34 H 0.306462 -0.000545 0.433211 0.072 Uiso 1 1 calc R . . . .
C35 C 0.3470(3) -0.0082(3) 0.44011(13) 0.0632(17) Uani 1 1 d . U . . .
H35 H 0.352760 -0.011594 0.428473 0.076 Uiso 1 1 calc R . . . .
C36 C 0.2837(2) 0.0142(3) 0.46317(11) 0.0558(14) Uani 1 1 d . U . . .
C37 C 0.2898(2) 0.0394(3) 0.47601(12) 0.0585(15) Uani 1 1 d . U . . .
H37 H 0.311293 0.049419 0.482592 0.070 Uiso 1 1 calc R . . . .
C38 C 0.2652(2) 0.0503(3) 0.47950(12) 0.0590(15) Uani 1 1 d . U . . .
C39 C 0.2338(2) 0.0350(3) 0.47001(11) 0.0554(15) Uani 1 1 d . U . . .
H39 H 0.216428 0.041596 0.472535 0.067 Uiso 1 1 calc R . . . .
C40 C 0.2271(2) 0.0101(2) 0.45684(11) 0.0535(15) Uani 1 1 d . U . . .
C41 C 0.2522(2) -0.0002(3) 0.45360(11) 0.0548(15) Uani 1 1 d . U . . .
H41 H 0.247782 -0.017284 0.444705 0.066 Uiso 1 1 calc R . . . .
C42 C 0.1938(2) -0.0048(2) 0.44583(12) 0.0541(15) Uani 1 1 d . U . . .
C43 C 0.1766(2) 0.0140(3) 0.44259(12) 0.0560(16) Uani 1 1 d . U . . .
H43 H 0.185048 0.036579 0.448013 0.067 Uiso 1 1 calc R . . . .
C44 C 0.1471(2) 0.0007(3) 0.43149(12) 0.0587(16) Uani 1 1 d . U . . .
H44 H 0.135864 0.014318 0.429148 0.070 Uiso 1 1 calc R . . . .
C45 C 0.1344(2) -0.0319(3) 0.42406(13) 0.0616(17) Uani 1 1 d . U . . .
C46 C 0.1501(3) -0.0519(3) 0.42730(13) 0.0619(18) Uani 1 1 d . U . . .
H46 H 0.140638 -0.074834 0.422134 0.074 Uiso 1 1 calc R . . . .
C47 C 0.1793(2) -0.0392(2) 0.43791(12) 0.0576(16) Uani 1 1 d . U . . .
H47 H 0.190013 -0.053244 0.440065 0.069 Uiso 1 1 calc R . . . .
C48 C 0.0982(3) -0.0296(3) 0.39916(15) 0.073(2) Uani 1 1 d . U . . .
C49 C 0.0497(3) -0.0827(4) 0.40275(18) 0.094(3) Uani 1 1 d . U . . .
H49 H 0.026750 -0.102928 0.401002 0.113 Uiso 1 1 calc R . . . .
C50 C 0.0733(3) -0.0790(3) 0.41507(15) 0.077(2) Uani 1 1 d . U . . .
H50 H 0.069937 -0.096059 0.423826 0.092 Uiso 1 1 calc R . . . .
C51 C 0.0479(3) -0.0449(4) 0.37793(17) 0.104(3) Uani 1 1 d D U . . .
H51A H 0.043616 -0.061954 0.368299 0.125 Uiso 1 1 calc R . . . .
H51B H 0.063359 -0.020453 0.373439 0.125 Uiso 1 1 calc R . . . .
C52 C 0.0132(4) -0.0492(4) 0.3844(2) 0.127(3) Uani 1 1 d D U . . .
H52 H 0.010451 -0.035863 0.393584 0.152 Uiso 1 1 calc R . . . .
C53 C -0.0167(5) -0.0789(5) 0.3738(3) 0.171(6) Uani 1 1 d D U . . .
H53A H -0.011375 -0.090813 0.364870 0.205 Uiso 1 1 calc R . . . .
H53B H -0.040774 -0.085417 0.376101 0.205 Uiso 1 1 calc R . . . .
C54 C 0.3092(3) 0.1042(3) 0.49586(13) 0.0689(17) Uani 1 1 d . U . . .
H54 H 0.327455 0.102663 0.489756 0.083 Uiso 1 1 calc R . . . .
C55 C 0.3182(3) 0.1316(3) 0.50777(14) 0.0762(18) Uani 1 1 d . U . . .
H55 H 0.342471 0.148151 0.510192 0.091 Uiso 1 1 calc R . . . .
C56 C 0.2915(3) 0.1344(3) 0.51607(14) 0.0767(19) Uani 1 1 d . U . . .
C57 C 0.2562(3) 0.1096(3) 0.51326(13) 0.0690(17) Uani 1 1 d . U . . .
H57 H 0.238100 0.111716 0.519262 0.083 Uiso 1 1 calc R . . . .
C58 C 0.2472(3) 0.0819(3) 0.50174(12) 0.0645(17) Uani 1 1 d . U . . .
H58 H 0.222887 0.064579 0.499921 0.077 Uiso 1 1 calc R . . . .
C59 C 0.2739(3) 0.0791(3) 0.49270(12) 0.0607(15) Uani 1 1 d . U . . .
C60 C 0.3201(3) 0.1962(4) 0.52519(17) 0.0855(19) Uani 1 1 d D U . . .
C61 C 0.3052(4) 0.1873(4) 0.55413(19) 0.094(2) Uani 1 1 d . U . . .
H61 H 0.303628 0.191177 0.566326 0.112 Uiso 1 1 calc R . . . .
C62 C 0.2894(3) 0.1569(4) 0.54608(16) 0.085(2) Uani 1 1 d . U . . .
H62 H 0.273454 0.134514 0.551269 0.102 Uiso 1 1 calc R . . . .
C63 C 0.3482(3) 0.2510(3) 0.54403(18) 0.101(3) Uani 1 1 d D U . . .
H63A H 0.334113 0.262158 0.547657 0.122 Uiso 1 1 calc R . . . .
H63B H 0.360118 0.261860 0.532732 0.122 Uiso 1 1 calc R . . . .
C64 C 0.3769(4) 0.2580(4) 0.55842(18) 0.109(3) Uani 1 1 d D U . . .
H64 H 0.389156 0.245152 0.556903 0.130 Uiso 1 1 calc R . . . .
C65 C 0.3870(5) 0.2798(4) 0.5728(2) 0.136(5) Uani 1 1 d D U . . .
H65A H 0.375914 0.293491 0.575181 0.163 Uiso 1 1 calc R . . . .
H65B H 0.405004 0.281207 0.580411 0.163 Uiso 1 1 calc R . . . .
C66 C 0.4792(6) 0.0906(5) 0.5712(2) 0.169(6) Uani 1 1 d D U . . .
H66A H 0.459802 0.088617 0.577915 0.203 Uiso 1 1 calc DR . . . .
H66B H 0.497104 0.087503 0.576781 0.203 Uiso 1 1 calc R . . . .
C67 C 0.4817(4) 0.0987(4) 0.55198(19) 0.123(3) Uani 1 1 d D U . . .
H67 H 0.500915 0.100846 0.545073 0.148 Uiso 1 1 calc R . . . .
C68 C 0.4532(4) 0.1033(3) 0.54413(17) 0.099(3) Uani 1 1 d D U . . .
H68A H 0.442955 0.087144 0.533895 0.118 Uiso 1 1 calc R . . . .
H68B H 0.433956 0.096679 0.552890 0.118 Uiso 1 1 calc DR . . . .
C69 C 0.4542(3) 0.1488(3) 0.52384(14) 0.0736(18) Uani 1 1 d . U . . .
C70 C 0.4950(3) 0.1982(4) 0.53747(15) 0.085(2) Uani 1 1 d . U . . .
H70 H 0.510320 0.222683 0.540064 0.102 Uiso 1 1 calc R . . . .
C71 C 0.4921(4) 0.1707(4) 0.54654(17) 0.095(3) Uani 1 1 d . U . . .
H71 H 0.505245 0.171876 0.556761 0.114 Uiso 1 1 calc R . . . .
C72 C 0.4673(3) 0.2067(3) 0.51082(13) 0.0681(19) Uani 1 1 d . U . . .
C73 C 0.4958(3) 0.2300(3) 0.50120(13) 0.0690(18) Uani 1 1 d . U . . .
H73 H 0.518310 0.231673 0.502976 0.083 Uiso 1 1 calc R . . . .
C74 C 0.4922(3) 0.2511(3) 0.48886(13) 0.0686(19) Uani 1 1 d . U . . .
H74 H 0.512176 0.267256 0.482050 0.082 Uiso 1 1 calc R . . . .
C75 C 0.4594(3) 0.2492(3) 0.48621(12) 0.0594(16) Uani 1 1 d . U . . .
C76 C 0.4308(3) 0.2261(3) 0.49670(11) 0.0601(16) Uani 1 1 d . U . . .
H76 H 0.408304 0.224520 0.495297 0.072 Uiso 1 1 calc R . . . .
C77 C 0.4351(3) 0.2053(3) 0.50913(12) 0.0644(17) Uani 1 1 d . U . . .
H77 H 0.415817 0.190057 0.516538 0.077 Uiso 1 1 calc R . . . .
C78 C 0.4548(3) 0.2702(3) 0.47178(12) 0.0584(16) Uani 1 1 d . U . . .
C79 C 0.4751(3) 0.2774(2) 0.45662(12) 0.0589(16) Uani 1 1 d . U . . .
H79 H 0.492889 0.270785 0.455901 0.071 Uiso 1 1 calc R . . . .
C80 C 0.4694(2) 0.2946(2) 0.44226(12) 0.0572(16) Uani 1 1 d . U . . .
C81 C 0.4447(2) 0.3053(2) 0.44374(12) 0.0546(15) Uani 1 1 d . U . . .
H81 H 0.441960 0.317962 0.434251 0.066 Uiso 1 1 calc R . . . .
C82 C 0.4234(2) 0.2982(2) 0.45860(12) 0.0551(15) Uani 1 1 d . U . . .
C83 C 0.4288(3) 0.2806(2) 0.47253(12) 0.0576(16) Uani 1 1 d . U . . .
H83 H 0.414644 0.275468 0.482829 0.069 Uiso 1 1 calc R . . . .
C84 C 0.3946(3) 0.3072(3) 0.45879(12) 0.0584(16) Uani 1 1 d . U . . .
C85 C 0.3801(3) 0.3099(3) 0.47455(12) 0.0594(16) Uani 1 1 d . U . . .
H85 H 0.390041 0.308027 0.485387 0.071 Uiso 1 1 calc R . . . .
C86 C 0.3506(3) 0.3153(3) 0.47460(12) 0.0586(16) Uani 1 1 d . U . . .
H86 H 0.340516 0.317040 0.485425 0.070 Uiso 1 1 calc R . . . .
C87 C 0.3365(3) 0.3182(3) 0.45883(12) 0.0581(16) Uani 1 1 d . U . . .
C88 C 0.3530(3) 0.3177(3) 0.44316(13) 0.0678(18) Uani 1 1 d . U . . .
H88 H 0.344783 0.321625 0.432257 0.081 Uiso 1 1 calc R . . . .
C89 C 0.3808(3) 0.3116(3) 0.44343(12) 0.0645(18) Uani 1 1 d . U . . .
H89 H 0.391046 0.310315 0.432580 0.077 Uiso 1 1 calc R . . . .
C90 C 0.2757(3) 0.3039(3) 0.44956(14) 0.0705(18) Uani 1 1 d . U . . .
C91 C 0.2759(3) 0.3508(3) 0.46170(15) 0.077(2) Uani 1 1 d . U . . .
H91 H 0.268275 0.367054 0.464945 0.092 Uiso 1 1 calc R . . . .
C92 C 0.3066(3) 0.3528(3) 0.46622(13) 0.0662(18) Uani 1 1 d . U . . .
H92 H 0.324805 0.370593 0.473354 0.079 Uiso 1 1 calc R . . . .
C93 C 0.2241(3) 0.3116(4) 0.44242(16) 0.092(2) Uani 1 1 d D U . . .
H93A H 0.212669 0.323844 0.448131 0.110 Uiso 1 1 calc R . . . .
H93B H 0.207615 0.285600 0.443466 0.110 Uiso 1 1 calc R . . . .
C94 C 0.2303(4) 0.3219(4) 0.42274(17) 0.108(3) Uani 1 1 d D U . . .
H94 H 0.209458 0.316822 0.416341 0.129 Uiso 1 1 calc R . . . .
C95 C 0.2601(4) 0.3367(5) 0.4133(2) 0.132(5) Uani 1 1 d D U . . .
H95A H 0.282096 0.342569 0.418740 0.158 Uiso 1 1 calc R . . . .
H95B H 0.259411 0.341404 0.401137 0.158 Uiso 1 1 calc R . . . .
C96 C 0.4892(2) 0.2990(2) 0.42552(12) 0.0559(15) Uani 1 1 d . U . . .
C97 C 0.4977(3) 0.2730(3) 0.42047(13) 0.0630(17) Uani 1 1 d . U . . .
H97 H 0.492320 0.253872 0.428278 0.076 Uiso 1 1 calc R . . . .
C98 C 0.5136(3) 0.2744(3) 0.40451(12) 0.0622(17) Uani 1 1 d . U . . .
H98 H 0.519454 0.256717 0.401346 0.075 Uiso 1 1 calc R . . . .
C99 C 0.5208(2) 0.3021(3) 0.39335(13) 0.0595(17) Uani 1 1 d . U . . .
C100 C 0.5131(2) 0.3281(2) 0.39751(12) 0.0580(17) Uani 1 1 d . U . . .
H100 H 0.518338 0.346947 0.389537 0.070 Uiso 1 1 calc R . . . .
C101 C 0.4970(2) 0.3262(2) 0.41390(12) 0.0560(16) Uani 1 1 d . U . . .
H101 H 0.491480 0.344146 0.416981 0.067 Uiso 1 1 calc R . . . .
C102 C 0.5240(2) 0.2774(2) 0.36453(12) 0.0572(16) Uani 1 1 d . U . . .
C103 C 0.5817(3) 0.3146(3) 0.35879(12) 0.0603(18) Uani 1 1 d . U . . .
H103 H 0.604420 0.324836 0.353288 0.072 Uiso 1 1 calc R . . . .
C104 C 0.5738(2) 0.3264(3) 0.37356(13) 0.0613(18) Uani 1 1 d . U . . .
H104 H 0.589406 0.346775 0.380285 0.074 Uiso 1 1 calc R . . . .
C105 C 0.5475(3) 0.2630(2) 0.33782(12) 0.066(2) Uani 1 1 d D U . . .
H10A H 0.567746 0.276761 0.329719 0.079 Uiso 1 1 calc R . . . .
H10B H 0.525394 0.257495 0.331478 0.079 Uiso 1 1 calc R . . . .
C106 C 0.5463(3) 0.2288(3) 0.34252(15) 0.075(2) Uani 1 1 d D U . . .
H106 H 0.539374 0.211619 0.333388 0.090 Uiso 1 1 calc R . . . .
C107 C 0.5531(3) 0.2206(4) 0.35658(16) 0.089(3) Uani 1 1 d D U . . .
H10C H 0.560176 0.236786 0.366199 0.107 Uiso 1 1 calc R . . . .
H10D H 0.551398 0.198099 0.358036 0.107 Uiso 1 1 calc R . . . .
C108 C 0.3111(4) 0.2213(4) 0.44912(18) 0.093(2) Uani 1 1 d . U . . .
H108 H 0.326574 0.246168 0.447695 0.111 Uiso 1 1 calc R . . B .
C109 C 0.5138(3) 0.1469(4) 0.48931(17) 0.088(2) Uani 1 1 d . U . . .
H109 H 0.519364 0.166514 0.496837 0.106 Uiso 1 1 calc R . . A .
C110 C 0.5316(3) 0.1556(4) 0.47337(17) 0.091(2) Uani 1 1 d . U . . .
H110 H 0.549154 0.179922 0.471899 0.109 Uiso 1 1 calc R . . . .
C111 C 0.4894(3) 0.1143(4) 0.49587(16) 0.085(2) Uani 1 1 d . U . . .
H111 H 0.484115 0.113754 0.508050 0.102 Uiso 1 1 calc R . . A .
C112 C 0.2613(4) 0.2123(4) 0.50724(19) 0.097(2) Uani 1 1 d . U . . .
H112 H 0.275259 0.218091 0.517663 0.116 Uiso 1 1 calc R . . B .
F1 F 0.1693(2) 0.0499(2) 0.52697(9) 0.101(2) Uani 1 1 d . U . . .
F2 F 0.14421(17) 0.07002(18) 0.54644(9) 0.0871(18) Uani 1 1 d . U . . .
F3 F 0.18762(18) 0.10830(19) 0.52817(10) 0.093(2) Uani 1 1 d . U . . .
F4 F 0.20059(18) 0.08175(19) 0.54992(9) 0.0880(18) Uani 1 1 d . U . . .
B1 B 0.1755(4) 0.0776(3) 0.53786(17) 0.071(3) Uani 1 1 d . . . . .
F5 F 0.4073(2) 0.1548(2) 0.55295(11) 0.114(3) Uani 1 1 d . U . . .
F6 F 0.4251(2) 0.2124(2) 0.55060(10) 0.115(2) Uani 1 1 d D U . . .
F7 F 0.37071(18) 0.1702(2) 0.54126(9) 0.111(3) Uani 1 1 d D U . . .
F8 F 0.3827(2) 0.1783(2) 0.57019(9) 0.114(3) Uani 1 1 d . U . . .
B2 B 0.3964(3) 0.1798(4) 0.55405(16) 0.068(3) Uani 1 1 d . . . . .
B3 B 0.4137(8) -0.0066(8) 0.5108(3) 0.162(9) Uani 1 1 d D U . . .
F9 F 0.3973(4) 0.0126(4) 0.51324(19) 0.196(6) Uani 1 1 d D U . . .
F10 F 0.4302(6) -0.0047(5) 0.4942(2) 0.263(9) Uani 1 1 d D U . . .
F11 F 0.4063(6) -0.0299(5) 0.5242(3) 0.291(10) Uani 1 1 d D U . . .
F12 F 0.4474(7) 0.0204(9) 0.5188(3) 0.47(3) Uani 1 1 d . U . . .
Pt7 Pt 0.25925(10) 0.22433(10) 0.45599(9) 0.0684(8) Uani 0.533(12) 1 d . U P B 2
Pt8 Pt 0.29057(7) 0.20438(9) 0.48246(9) 0.0593(6) Uani 0.533(12) 1 d D U P B 2
Pt9 Pt 0.22662(9) 0.15549(11) 0.46746(7) 0.0558(5) Uani 0.533(12) 1 d . U P B 2
Pt10 Pt 0.4424(6) 0.1145(7) 0.48318(19) 0.057(2) Uani 0.17(2) 1 d . U P A 2
S0AA S 0.3380(2) 0.2224(3) 0.50356(14) 0.095(3) Uani 0.533(12) 1 d D U P B 2

loop_
_atom_site_aniso_label
_atom_site_aniso_U_11
_atom_site_aniso_U_22
_atom_site_aniso_U_33
_atom_site_aniso_U_23
_atom_site_aniso_U_13
_atom_site_aniso_U_12
Pt1 0.0547(2) 0.0662(2) 0.0542(2) -0.00744(16) 0.00119(15) 0.03438(18)
Pt2 0.0564(2) 0.0697(2) 0.04997(19) -0.00482(16) -0.00217(15) 0.03666(18)
Pt3 0.0597(8) 0.0683(8) 0.0457(4) -0.0014(5) 0.0023(5) 0.0347(8)
Pt4 0.0452(5) 0.0464(6) 0.0370(10) -0.0003(6) 0.0020(6) 0.0216(4)
Pt5 0.0365(5) 0.0424(6) 0.0497(13) 0.0063(8) 0.0022(8) 0.0169(4)
Pt6 0.0465(6) 0.0453(7) 0.0379(9) 0.0031(5) 0.0025(5) 0.0207(5)
S1 0.0652(14) 0.0782(16) 0.0581(13) -0.0095(12) 0.0093(11) 0.0408(13)
S2 0.0625(15) 0.0638(15) 0.0864(18) 0.0035(13) -0.0092(13) 0.0336(12)
S3 0.053(3) 0.069(4) 0.100(3) -0.021(3) -0.020(2) 0.043(3)
S4 0.0707(15) 0.0745(16) 0.0473(12) 0.0062(11) 0.0085(11) 0.0371(13)
S5 0.0521(13) 0.0580(13) 0.0886(17) 0.0041(12) 0.0048(12) 0.0291(11)
S6 0.101(2) 0.093(2) 0.0701(16) -0.0290(14) -0.0297(15) 0.0694(18)
N1 0.063(5) 0.083(6) 0.071(5) -0.006(4) 0.006(4) 0.047(5)
N2 0.056(4) 0.077(5) 0.063(5) 0.003(4) 0.002(4) 0.045(4)
N3 0.041(4) 0.065(5) 0.064(5) -0.005(4) -0.005(3) 0.020(4)
N4 0.053(5) 0.075(6) 0.103(7) 0.011(5) -0.029(5) 0.013(4)
N5 0.080(6) 0.143(10) 0.081(6) -0.060(6) -0.034(5) 0.080(7)
N6 0.081(6) 0.093(6) 0.111(7) -0.062(5) -0.047(5) 0.055(5)
N7 0.099(7) 0.094(7) 0.058(5) 0.003(5) -0.015(5) 0.058(6)
N8 0.077(6) 0.085(6) 0.053(4) 0.001(4) -0.011(4) 0.045(5)
N9 0.080(5) 0.073(5) 0.045(4) -0.006(4) -0.008(4) 0.051(5)
N10 0.087(6) 0.087(6) 0.087(6) -0.030(5) -0.032(5) 0.061(6)
N11 0.046(4) 0.060(4) 0.068(5) 0.008(4) 0.021(3) 0.030(4)
N12 0.057(4) 0.057(4) 0.054(4) 0.011(3) 0.014(3) 0.033(4)
C1 0.086(4) 0.106(4) 0.074(4) -0.005(4) -0.008(4) 0.068(4)
C2 0.084(4) 0.101(4) 0.078(4) 0.000(4) -0.015(3) 0.058(3)
C3 0.084(4) 0.112(5) 0.082(4) 0.009(4) -0.010(4) 0.058(4)
C4 0.080(4) 0.111(4) 0.079(4) 0.004(4) -0.011(4) 0.062(4)
C5 0.064(3) 0.084(3) 0.071(3) 0.006(3) -0.008(3) 0.039(3)
C6 0.061(4) 0.099(4) 0.068(4) 0.005(4) -0.002(3) 0.039(3)
C7 0.071(3) 0.087(4) 0.069(3) -0.008(3) -0.003(3) 0.043(3)
C8 0.066(4) 0.084(4) 0.081(4) 0.000(4) -0.014(3) 0.043(3)
C9 0.065(4) 0.095(4) 0.075(4) 0.009(4) -0.009(3) 0.033(3)
C10 0.064(4) 0.094(4) 0.069(4) -0.001(4) 0.000(3) 0.041(3)
C11 0.069(4) 0.084(4) 0.071(4) -0.008(3) -0.011(3) 0.050(3)
C12 0.083(4) 0.110(4) 0.095(4) -0.019(4) 0.013(4) 0.039(4)
C13 0.085(4) 0.104(4) 0.092(4) -0.012(4) 0.007(3) 0.055(3)
C14 0.095(4) 0.097(4) 0.088(4) -0.010(4) 0.012(4) 0.047(4)
C15 0.088(4) 0.101(4) 0.088(4) -0.019(4) 0.021(4) 0.031(4)
C16 0.086(4) 0.114(5) 0.091(4) -0.018(4) 0.012(4) 0.052(4)
C17 0.096(4) 0.100(4) 0.086(4) -0.010(4) 0.017(4) 0.059(4)
C18 0.093(4) 0.097(4) 0.092(4) -0.019(4) -0.003(3) 0.054(3)
C19 0.093(4) 0.091(4) 0.081(4) -0.010(4) 0.001(4) 0.051(4)
C20 0.082(4) 0.089(4) 0.078(4) -0.008(4) 0.006(4) 0.048(4)
C21 0.092(4) 0.095(4) 0.086(4) -0.006(4) 0.013(4) 0.060(4)
C22 0.106(4) 0.088(4) 0.091(4) -0.006(4) 0.025(4) 0.055(3)
C23 0.088(4) 0.101(4) 0.085(4) -0.023(4) 0.018(4) 0.036(4)
C24 0.112(8) 0.140(9) 0.146(9) 0.010(8) -0.004(8) 0.068(7)
C25 0.075(5) 0.112(5) 0.106(5) -0.006(5) 0.006(4) 0.056(4)
C26 0.069(4) 0.100(5) 0.093(5) -0.005(4) 0.009(4) 0.056(4)
C27 0.075(4) 0.093(4) 0.089(4) 0.001(4) 0.003(4) 0.055(3)
C28 0.070(4) 0.088(4) 0.075(4) 0.002(3) 0.002(3) 0.048(3)
C29 0.066(3) 0.086(3) 0.070(3) -0.005(3) 0.001(3) 0.051(3)
C30 0.061(3) 0.078(3) 0.063(3) -0.001(3) 0.002(3) 0.044(3)
C31 0.062(3) 0.080(3) 0.059(3) 0.004(3) 0.000(3) 0.044(3)
C32 0.060(3) 0.076(3) 0.057(3) 0.003(3) 0.003(3) 0.044(3)
C33 0.054(3) 0.072(3) 0.055(3) 0.000(3) 0.001(2) 0.040(2)
C34 0.057(3) 0.076(3) 0.056(3) -0.004(3) -0.002(3) 0.041(3)
C35 0.059(3) 0.082(3) 0.060(3) -0.005(3) 0.003(3) 0.044(3)
C36 0.055(3) 0.071(3) 0.051(3) 0.000(2) 0.002(2) 0.039(2)
C37 0.057(3) 0.076(3) 0.052(3) -0.002(3) 0.000(2) 0.039(2)
C38 0.055(3) 0.078(3) 0.054(3) -0.007(3) 0.000(2) 0.040(2)
C39 0.052(3) 0.071(3) 0.054(3) -0.002(3) 0.002(2) 0.038(2)
C40 0.052(3) 0.068(3) 0.051(3) -0.001(3) 0.001(2) 0.037(2)
C41 0.054(3) 0.067(3) 0.052(3) -0.001(2) 0.003(2) 0.036(2)
C42 0.051(3) 0.063(3) 0.055(3) -0.001(3) 0.005(3) 0.033(2)
C43 0.052(3) 0.064(3) 0.059(3) -0.008(3) 0.001(3) 0.034(3)
C44 0.052(3) 0.068(3) 0.067(3) -0.005(3) -0.001(3) 0.038(3)
C45 0.054(3) 0.067(3) 0.063(3) -0.001(3) 0.001(3) 0.030(3)
C46 0.058(3) 0.064(3) 0.065(3) -0.002(3) 0.003(3) 0.031(3)
C47 0.055(3) 0.060(3) 0.061(3) -0.001(3) 0.001(3) 0.032(3)
C48 0.061(3) 0.080(4) 0.083(4) 0.000(3) -0.006(3) 0.039(3)
C49 0.074(4) 0.091(4) 0.094(4) 0.007(4) -0.012(4) 0.025(4)
C50 0.062(4) 0.080(4) 0.074(4) 0.003(4) -0.002(3) 0.025(3)
C51 0.076(4) 0.104(5) 0.106(5) 0.014(5) -0.022(4) 0.027(4)
C52 0.104(5) 0.125(5) 0.124(5) 0.010(5) -0.016(5) 0.037(4)
C53 0.129(9) 0.155(9) 0.170(9) 0.010(9) -0.022(8) 0.027(8)
C54 0.060(3) 0.092(3) 0.067(3) -0.017(3) -0.001(3) 0.046(3)
C55 0.067(3) 0.099(3) 0.076(3) -0.024(3) -0.009(3) 0.051(3)
C56 0.071(3) 0.101(4) 0.073(3) -0.026(3) -0.010(3) 0.054(3)
C57 0.063(3) 0.096(3) 0.067(3) -0.021(3) -0.007(3) 0.054(3)
C58 0.057(3) 0.089(3) 0.059(3) -0.011(3) -0.003(3) 0.045(3)
C59 0.058(3) 0.084(3) 0.056(3) -0.009(3) -0.003(2) 0.047(2)
C60 0.079(3) 0.104(4) 0.090(3) -0.031(3) -0.012(3) 0.059(3)
C61 0.086(4) 0.113(5) 0.097(4) -0.034(4) -0.017(4) 0.061(4)
C62 0.080(4) 0.108(4) 0.083(4) -0.033(4) -0.013(3) 0.058(3)
C63 0.095(5) 0.113(5) 0.105(5) -0.032(4) -0.021(4) 0.059(4)
C64 0.100(5) 0.117(5) 0.111(5) -0.021(4) -0.016(4) 0.056(4)
C65 0.135(9) 0.129(9) 0.110(9) 0.002(8) -0.015(8) 0.040(8)
C66 0.175(9) 0.147(9) 0.131(9) 0.022(8) -0.036(8) 0.040(8)
C67 0.126(5) 0.116(5) 0.107(5) 0.011(5) -0.012(5) 0.046(4)
C68 0.109(5) 0.100(5) 0.083(5) 0.013(4) -0.015(4) 0.049(4)
C69 0.085(3) 0.087(3) 0.064(3) 0.005(3) -0.007(3) 0.055(3)
C70 0.090(4) 0.090(4) 0.068(4) 0.004(4) -0.013(4) 0.039(4)
C71 0.103(4) 0.099(4) 0.077(4) 0.008(4) -0.019(4) 0.047(4)
C72 0.074(3) 0.077(3) 0.054(3) 0.003(3) -0.006(3) 0.038(3)
C73 0.069(3) 0.079(3) 0.063(3) 0.004(3) -0.004(3) 0.041(3)
C74 0.067(3) 0.073(3) 0.060(3) 0.006(3) 0.000(3) 0.030(3)
C75 0.062(3) 0.066(3) 0.050(3) 0.001(3) 0.002(3) 0.033(3)
C76 0.063(3) 0.070(3) 0.052(3) 0.001(3) 0.002(3) 0.037(3)
C77 0.070(3) 0.073(3) 0.056(3) 0.004(3) 0.000(3) 0.041(3)
C78 0.062(3) 0.061(3) 0.052(3) 0.005(2) 0.004(3) 0.031(2)
C79 0.059(3) 0.060(3) 0.057(3) 0.006(3) 0.008(3) 0.029(2)
C80 0.060(3) 0.056(3) 0.054(3) 0.004(2) 0.011(2) 0.028(2)
C81 0.061(3) 0.054(3) 0.053(3) 0.006(2) 0.007(2) 0.032(2)
C82 0.059(3) 0.058(3) 0.052(3) 0.003(2) 0.008(2) 0.033(2)
C83 0.065(3) 0.058(3) 0.051(3) 0.003(2) 0.006(2) 0.031(2)
C84 0.067(3) 0.059(3) 0.054(3) 0.002(3) 0.006(3) 0.035(2)
C85 0.066(3) 0.064(3) 0.053(3) 0.000(3) 0.002(3) 0.037(3)
C86 0.069(3) 0.068(3) 0.050(3) -0.003(3) 0.003(3) 0.043(3)
C87 0.073(3) 0.064(3) 0.053(3) -0.001(3) 0.001(3) 0.045(3)
C88 0.075(3) 0.073(3) 0.059(3) 0.001(3) 0.003(3) 0.040(3)
C89 0.069(3) 0.071(3) 0.052(3) 0.000(3) 0.009(3) 0.034(3)
C90 0.084(3) 0.078(3) 0.070(3) -0.006(3) -0.007(3) 0.056(3)
C91 0.091(4) 0.079(4) 0.080(4) -0.013(4) -0.013(4) 0.058(3)
C92 0.081(4) 0.071(4) 0.063(4) -0.009(3) -0.005(3) 0.050(3)
C93 0.094(5) 0.097(5) 0.099(5) -0.015(4) -0.021(4) 0.059(4)
C94 0.109(5) 0.107(5) 0.102(5) -0.007(4) -0.015(4) 0.051(4)
C95 0.131(8) 0.130(8) 0.116(8) -0.006(7) -0.018(7) 0.052(7)
C96 0.057(3) 0.055(3) 0.059(3) 0.007(3) 0.012(3) 0.031(2)
C97 0.066(3) 0.061(3) 0.064(3) 0.012(3) 0.018(3) 0.033(3)
C98 0.065(3) 0.062(3) 0.066(3) 0.010(3) 0.018(3) 0.036(3)
C99 0.057(3) 0.061(3) 0.064(3) 0.009(3) 0.014(3) 0.032(3)
C100 0.058(3) 0.056(3) 0.063(3) 0.009(3) 0.014(3) 0.031(3)
C101 0.056(3) 0.055(3) 0.058(3) 0.007(3) 0.011(3) 0.029(3)
C102 0.056(3) 0.062(3) 0.064(3) 0.010(3) 0.016(3) 0.037(3)
C103 0.059(3) 0.065(4) 0.067(4) 0.009(3) 0.017(3) 0.039(3)
C104 0.055(3) 0.063(3) 0.068(4) 0.008(3) 0.011(3) 0.032(3)
C105 0.073(4) 0.065(4) 0.066(4) 0.009(3) 0.020(3) 0.039(3)
C106 0.083(4) 0.076(4) 0.076(5) 0.008(4) 0.025(4) 0.047(4)
C107 0.098(6) 0.093(6) 0.092(7) 0.005(6) 0.019(6) 0.061(5)
C108 0.087(3) 0.092(4) 0.089(4) -0.008(3) 0.023(3) 0.038(3)
C109 0.092(4) 0.107(4) 0.084(4) -0.008(4) -0.018(4) 0.062(4)
C110 0.087(4) 0.108(5) 0.086(4) 0.005(4) -0.022(4) 0.055(4)
C111 0.088(4) 0.112(4) 0.073(4) -0.004(4) -0.006(3) 0.063(4)
C112 0.091(4) 0.105(4) 0.097(4) -0.010(4) 0.006(4) 0.051(4)
F1 0.152(7) 0.113(5) 0.080(4) -0.023(4) -0.020(4) 0.099(5)
F2 0.076(4) 0.086(4) 0.088(4) 0.001(3) 0.015(3) 0.032(3)
F3 0.087(4) 0.099(5) 0.120(5) 0.041(4) 0.037(4) 0.067(4)
F4 0.090(4) 0.096(5) 0.080(4) 0.007(3) -0.003(3) 0.048(4)
B1 0.080(8) 0.067(7) 0.068(7) 0.008(6) 0.005(6) 0.040(6)
F5 0.127(6) 0.131(7) 0.115(6) -0.025(5) -0.003(5) 0.088(6)
F6 0.111(6) 0.110(6) 0.100(5) -0.010(5) -0.008(4) 0.038(5)
F7 0.074(4) 0.153(7) 0.083(4) 0.011(4) -0.017(4) 0.038(5)
F8 0.145(7) 0.148(7) 0.073(4) -0.004(4) 0.026(4) 0.091(6)
B2 0.054(6) 0.079(8) 0.067(7) 0.003(6) -0.003(5) 0.031(6)
B3 0.167(12) 0.168(13) 0.162(13) 0.028(9) -0.024(9) 0.091(9)
F9 0.218(14) 0.167(11) 0.207(13) 0.028(9) 0.093(11) 0.100(11)
F10 0.37(3) 0.29(2) 0.154(12) -0.030(13) -0.040(14) 0.18(2)
F11 0.28(2) 0.231(18) 0.28(2) 0.117(16) 0.019(17) 0.066(16)
F12 0.29(3) 0.61(5) 0.24(2) 0.18(3) -0.07(2) 0.01(3)
Pt7 0.0568(8) 0.0536(7) 0.093(2) -0.0056(12) 0.0169(12) 0.0266(5)
Pt8 0.0505(5) 0.0609(7) 0.0675(18) -0.0096(10) 0.0006(9) 0.0286(5)
Pt9 0.0496(5) 0.0564(9) 0.0531(13) -0.0001(9) 0.0053(8) 0.0202(5)
Pt10 0.066(5) 0.086(5) 0.042(2) -0.007(3) -0.006(3) 0.056(4)
S0AA 0.054(3) 0.085(5) 0.168(6) -0.066(4) -0.044(3) 0.050(3)

loop_
_atom_type_symbol
_atom_type_description
_atom_type_scat_dispersion_real
_atom_type_scat_dispersion_imag
_atom_type_scat_source
C C 0.0033 0.0016 'International Tables Vol C Tables 4.2.6.8 and 6.1.1.4'
H H 0.0000 0.0000 'International Tables Vol C Tables 4.2.6.8 and 6.1.1.4'
B B 0.0013 0.0007 'International Tables Vol C Tables 4.2.6.8 and 6.1.1.4'
F F 0.0171 0.0103 'International Tables Vol C Tables 4.2.6.8 and 6.1.1.4'
N N 0.0061 0.0033 'International Tables Vol C Tables 4.2.6.8 and 6.1.1.4'
Pt Pt -1.7033 8.3905 'International Tables Vol C Tables 4.2.6.8 and 6.1.1.4'
S S 0.1246 0.1234 'International Tables Vol C Tables 4.2.6.8 and 6.1.1.4'

loop_
_geom_angle_atom_site_label_1
_geom_angle_atom_site_label_2
_geom_angle_atom_site_label_3
_geom_angle
_geom_angle_site_symmetry_1
_geom_angle_site_symmetry_3
Pt3 Pt1 Pt2 58.64(8) . .
S1 Pt1 Pt2 138.89(7) . .
S1 Pt1 Pt3 162.39(10) . .
S1 Pt1 Pt10 155.3(6) . .
C1 Pt1 Pt2 72.6(3) . .
C1 Pt1 Pt3 92.1(3) . .
C1 Pt1 S1 93.1(3) . .
C1 Pt1 C5 161.6(4) . .
C1 Pt1 Pt10 96.1(5) . .
C2 Pt1 Pt2 95.0(4) . .
C2 Pt1 Pt3 77.7(3) . .
C2 Pt1 S1 96.3(4) . .
C2 Pt1 C1 38.3(4) . .
C2 Pt1 C5 132.7(4) . .
C2 Pt1 C11 168.3(4) . .
C2 Pt1 Pt10 77.5(4) . .
C5 Pt1 Pt2 95.9(3) . .
C5 Pt1 Pt3 69.5(3) . .
C5 Pt1 S1 104.8(3) . .
C5 Pt1 Pt10 65.7(4) . .
C11 Pt1 Pt2 89.0(3) . .
C11 Pt1 Pt3 95.2(3) . .
C11 Pt1 S1 87.8(3) . .
C11 Pt1 C1 152.8(4) . .
C11 Pt1 C5 35.7(4) . .
C11 Pt1 Pt10 94.2(4) . .
Pt10 Pt1 Pt2 65.8(6) . .
Pt1 Pt2 Pt10 56.3(4) . .
Pt3 Pt2 Pt1 60.57(8) . .
S2 Pt2 Pt1 150.30(7) 12 .
S2 Pt2 Pt3 149.05(10) 12 .
S2 Pt2 Pt10 153.2(4) 12 .
C4 Pt2 Pt1 72.0(3) . .
C4 Pt2 Pt3 93.1(3) . .
C4 Pt2 S2 100.2(4) . 12
C4 Pt2 Pt10 92.7(4) . .
C8 Pt2 Pt1 94.7(3) . .
C8 Pt2 Pt3 72.3(3) . .
C8 Pt2 S2 95.7(3) . 12
C8 Pt2 C4 164.0(5) . .
C8 Pt2 Pt10 72.2(4) . .
C9 Pt2 Pt1 83.4(3) . .
C9 Pt2 Pt3 96.2(3) . .
C9 Pt2 S2 88.8(3) . 12
C9 Pt2 C4 145.0(5) . .
C9 Pt2 C8 36.1(4) . .
C9 Pt2 Pt10 94.0(4) . .
C110 Pt2 Pt1 95.4(4) . .
C110 Pt2 Pt3 79.7(4) . .
C110 Pt2 S2 94.2(4) . 12
C110 Pt2 C4 37.2(5) . .
C110 Pt2 C8 140.2(5) . .
C110 Pt2 C9 175.7(5) . .
C110 Pt2 Pt10 81.9(5) . .
Pt2 Pt3 Pt1 60.79(7) . .
S4 Pt3 Pt1 146.34(19) . .
S4 Pt3 Pt2 152.02(17) . .
S4 Pt3 C109 106.1(3) . .
C3 Pt3 Pt1 67.0(3) . .
C3 Pt3 Pt2 97.4(3) . .
C3 Pt3 S4 101.8(3) . .
C3 Pt3 C109 61.6(5) . .
C6 Pt3 Pt1 76.7(3) . .
C6 Pt3 Pt2 95.4(3) . .
C6 Pt3 S4 88.5(3) . .
C6 Pt3 C3 128.4(5) . .
C6 Pt3 C7 38.6(4) . .
C6 Pt3 C109 160.9(5) . .
C7 Pt3 Pt1 93.4(3) . .
C7 Pt3 Pt2 73.6(3) . .
C7 Pt3 S4 93.3(3) . .
C7 Pt3 C3 160.3(4) . .
C7 Pt3 C109 126.1(5) . .
C109 Pt3 Pt1 96.2(3) . .
C109 Pt3 Pt2 65.9(3) . .
C111 Pt3 Pt1 94.9(3) . .
C111 Pt3 Pt2 93.7(4) . .
C111 Pt3 S4 90.4(4) . .
C111 Pt3 C3 35.1(4) . .
C111 Pt3 C6 162.4(5) . .
C111 Pt3 C7 158.9(5) . .
C111 Pt3 C109 33.5(4) . .
Pt5 Pt4 Pt6 59.88(10) . .
S3 Pt4 Pt5 149.6(3) . .
S3 Pt4 Pt6 148.1(3) . .
C12 Pt4 Pt5 91.6(4) . .
C12 Pt4 Pt6 71.4(4) . .
C12 Pt4 S3 90.8(4) . .
C12 Pt4 C18 155.1(5) . .
C13 Pt4 Pt5 73.0(4) . .
C13 Pt4 Pt6 88.5(4) . .
C13 Pt4 S3 92.0(4) . .
C13 Pt4 C12 35.8(5) . .
C13 Pt4 C18 127.7(5) . .
C18 Pt4 Pt5 63.5(3) . .
C18 Pt4 Pt6 93.4(4) . .
C18 Pt4 S3 111.0(4) . .
C23 Pt4 Pt5 94.9(4) . .
C23 Pt4 Pt6 66.5(4) . .
C23 Pt4 S3 107.9(5) . .
C23 Pt4 C12 126.2(6) . .
C23 Pt4 C13 154.9(6) . .
C23 Pt4 C18 59.5(5) . .
C112 Pt4 Pt5 90.4(4) . .
C112 Pt4 Pt6 93.0(4) . .
C112 Pt4 S3 97.2(5) . .
C112 Pt4 C12 160.5(6) . .
C112 Pt4 C13 159.8(6) . .
C112 Pt4 C18 32.1(5) . .
C112 Pt4 C23 34.3(5) . .
Pt4 Pt5 Pt6 60.25(10) . .
S5 Pt5 Pt4 144.77(16) 12 .
S5 Pt5 Pt6 154.14(19) 12 .
S5 Pt5 C14 94.0(4) 12 .
C14 Pt5 Pt4 70.8(4) . .
C14 Pt5 Pt6 90.7(4) . .
C15 Pt5 Pt4 95.8(4) . .
C15 Pt5 Pt6 83.6(4) . .
C15 Pt5 S5 86.2(4) . 12
C15 Pt5 C14 33.8(5) . .
C19 Pt5 Pt4 78.3(4) . .
C19 Pt5 Pt6 93.3(4) . .
C19 Pt5 S5 98.6(4) . 12
C19 Pt5 C14 141.6(5) . .
C19 Pt5 C15 174.1(6) . .
C19 Pt5 C20 39.0(5) . .
C20 Pt5 Pt4 96.4(4) . .
C20 Pt5 Pt6 72.8(4) . .
C20 Pt5 S5 102.9(4) . 12
C20 Pt5 C14 162.8(5) . .
C20 Pt5 C15 143.2(6) . .
Pt5 Pt6 Pt4 59.87(10) . .
S6 Pt6 Pt4 154.89(17) . .
S6 Pt6 Pt5 145.22(15) . .
S6 Pt6 C16 97.6(4) . .
C16 Pt6 Pt4 96.6(4) . .
C16 Pt6 Pt5 63.3(4) . .
C17 Pt6 Pt4 100.1(4) . .
C17 Pt6 Pt5 92.1(4) . .
C17 Pt6 S6 81.5(4) . .
C17 Pt6 C16 32.5(4) . .
C17 Pt6 C21 147.3(5) . .
C17 Pt6 C108 33.3(4) . .
C21 Pt6 Pt4 96.8(4) . .
C21 Pt6 Pt5 72.6(3) . .
C21 Pt6 S6 94.7(4) . .
C21 Pt6 C16 117.8(5) . .
C21 Pt6 C108 169.0(5) . .
C22 Pt6 Pt4 78.8(4) . .
C22 Pt6 Pt5 95.6(4) . .
C22 Pt6 S6 95.4(4) . .
C22 Pt6 C16 156.9(5) . .
C22 Pt6 C17 170.3(5) . .
C22 Pt6 C21 41.8(4) . .
C22 Pt6 C108 139.1(5) . .
C108 Pt6 Pt4 74.4(4) . .
C108 Pt6 Pt5 97.0(4) . .
C108 Pt6 S6 95.9(4) . .
C108 Pt6 C16 58.0(4) . .
C29 S1 Pt1 108.7(4) . .
C48 S2 Pt2 102.8(4) . 12
C60 S3 Pt4 99.4(6) . .
C69 S4 Pt3 105.8(4) . .
C69 S4 Pt10 113.1(7) . .
Pt5 S5 Pt9 9.52(9) 12 12
C102 S5 Pt5 111.0(3) . 12
C102 S5 Pt9 107.8(3) . 12
C90 S6 Pt6 105.6(4) . .
C90 S6 Pt7 110.1(4) . .
C27 N1 C26 124.0(9) . .
C27 N1 C29 109.2(8) . .
C29 N1 C26 126.8(9) . .
C28 N2 C30 124.5(9) . .
C29 N2 C28 110.9(8) . .
C29 N2 C30 124.6(8) . .
C48 N3 C45 126.3(8) . .
C48 N3 C50 108.8(8) . .
C50 N3 C45 124.9(9) . .
C48 N4 C49 109.6(9) . .
C48 N4 C51 125.3(10) . .
C49 N4 C51 125.0(10) . .
C60 N5 C56 127.2(12) . .
C60 N5 C62 110.3(10) . .
C62 N5 C56 122.3(12) . .
C60 N6 C63 122.2(13) . .
C61 N6 C60 108.4(11) . .
C61 N6 C63 129.3(11) . .
C69 N7 C68 123.6(10) . .
C69 N7 C71 109.1(10) . .
C71 N7 C68 127.3(9) . .
C69 N8 C70 111.4(9) . .
C69 N8 C72 125.3(9) . .
C70 N8 C72 123.2(10) . .
C90 N9 C87 125.5(8) . .
C90 N9 C92 109.4(8) . .
C92 N9 C87 125.0(8) . .
C90 N10 C91 111.0(9) . .
C90 N10 C93 124.4(9) . .
C91 N10 C93 124.3(9) . .
C102 N11 C99 124.8(8) . .
C102 N11 C104 110.8(7) . .
C104 N11 C99 123.4(8) . .
C102 N12 C103 110.4(8) . .
C102 N12 C105 122.7(8) . .
C103 N12 C105 126.8(7) . .
Pt1 C1 H1 93.8 . .
C2 C1 Pt1 68.1(6) . .
C2 C1 H1 116.1 . .
C4 C1 Pt1 108.3(7) . .
C4 C1 H1 116.1 . .
C4 C1 C2 127.7(11) . .
Pt1 C2 H2 91.3 . .
C1 C2 Pt1 73.6(6) . .
C1 C2 H2 116.3 . .
C3 C2 Pt1 105.1(8) . .
C3 C2 C1 127.4(13) . .
C3 C2 H2 116.3 . .
Pt3 C3 H3 100.7 . .
C2 C3 Pt3 106.6(8) . .
C2 C3 H3 115.8 . .
C2 C3 Pt10 107.8(8) . .
C111 C3 Pt3 63.4(7) . .
C111 C3 C2 128.4(13) . .
C111 C3 H3 115.8 . .
C111 C3 Pt10 69.6(9) . .
Pt2 C4 H4 94.9 . .
C1 C4 Pt2 107.0(7) . .
C1 C4 H4 115.9 . .
C110 C4 Pt2 68.4(6) . .
C110 C4 C1 128.2(12) . .
C110 C4 H4 115.9 . .
Pt1 C5 H5 97.4 . .
C6 C5 Pt1 106.6(7) . .
C6 C5 H5 116.7 . .
C11 C5 Pt1 66.3(6) . .
C11 C5 H5 116.7 . .
C11 C5 C6 126.5(11) . .
Pt3 C6 H6 92.8 . .
C5 C6 Pt3 105.5(7) . .
C5 C6 H6 116.9 . .
C5 C6 Pt10 103.0(8) . .
C7 C6 Pt3 71.9(6) . .
C7 C6 C5 126.2(10) . .
C7 C6 H6 116.9 . .
C7 C6 Pt10 80.3(10) . .
Pt3 C7 H7 93.7 . .
C6 C7 Pt3 69.5(6) . .
C6 C7 H7 115.6 . .
C6 C7 Pt10 61.1(9) . .
C8 C7 Pt3 107.2(7) . .
C8 C7 C6 128.9(11) . .
C8 C7 H7 115.6 . .
C8 C7 Pt10 114.0(9) . .
Pt2 C8 H8 93.2 . .
C7 C8 Pt2 106.7(7) . .
C7 C8 H8 116.0 . .
C9 C8 Pt2 70.3(6) . .
C9 C8 C7 127.9(12) . .
C9 C8 H8 116.0 . .
Pt2 C9 H9 97.8 . .
C8 C9 Pt2 73.5(6) . .
C8 C9 H9 115.1 . .
C10 C9 Pt2 99.7(8) . .
C10 C9 C8 129.8(12) . .
C10 C9 H9 115.1 . .
C9 C10 H10 114.8 . .
C9 C10 C11 130.4(11) . .
C11 C10 H10 114.8 . .
Pt1 C11 H11 101.0 . .
C5 C11 Pt1 78.0(6) . .
C5 C11 H11 115.3 . .
C10 C11 Pt1 92.6(7) . .
C10 C11 C5 129.4(11) . .
C10 C11 H11 115.3 . .
Pt4 C12 H12 90.6 . .
C13 C12 Pt4 70.0(7) . .
C13 C12 H12 116.8 . .
C13 C12 C108 126.4(14) . .
C13 C12 Pt8 73.7(7) . .
C108 C12 Pt4 109.5(9) . .
C108 C12 H12 116.8 . .
C108 C12 Pt8 101.6(9) . .
Pt4 C13 H13 87.0 . .
C12 C13 Pt4 74.2(7) . .
C12 C13 H13 116.1 . .
C12 C13 Pt8 65.7(7) . .
C14 C13 Pt4 108.6(9) . .
C14 C13 C12 127.8(14) . .
C14 C13 H13 116.1 . .
C14 C13 Pt8 107.7(9) . .
Pt5 C14 H14 94.8 . .
C13 C14 Pt5 106.9(9) . .
C13 C14 H14 114.2 . .
C13 C14 C15 131.6(15) . .
C13 C14 Pt9 109.2(9) . .
C15 C14 Pt5 68.9(8) . .
C15 C14 H14 114.2 . .
C15 C14 Pt9 59.8(8) . .
Pt5 C15 H15 96.6 . .
C14 C15 Pt5 77.3(8) . .
C14 C15 H15 116.5 . .
C14 C15 C16 126.9(14) . .
C14 C15 Pt9 85.3(8) . .
C16 C15 Pt5 96.7(8) . .
C16 C15 H15 116.5 . .
C16 C15 Pt9 88.2(8) . .
Pt6 C16 H16 106.9 . .
C15 C16 Pt6 106.7(8) . .
C15 C16 H16 116.1 . .
C15 C16 Pt7 115.0(9) . .
C15 C16 Pt9 55.1(6) . .
C17 C16 Pt6 57.1(6) . .
C17 C16 C15 127.7(14) . .
C17 C16 H16 116.1 . .
C17 C16 Pt7 54.8(6) . .
C17 C16 Pt9 112.4(9) . .
Pt9 C16 Pt7 65.9(3) . .
Pt6 C17 H17 102.4 . .
C16 C17 Pt6 90.4(8) . .
C16 C17 H17 117.2 . .
C16 C17 Pt7 91.5(8) . .
C108 C17 Pt6 78.3(8) . .
C108 C17 C16 125.6(15) . .
C108 C17 H17 117.2 . .
C108 C17 Pt7 85.9(8) . .
Pt4 C18 H18 103.0 . .
C19 C18 Pt4 107.5(9) . .
C19 C18 H18 114.8 . .
C112 C18 Pt4 60.7(8) . .
C112 C18 H18 114.8 . .
C112 C18 C19 130.5(16) . .
Pt5 C19 H19 88.0 . .
C18 C19 Pt5 106.0(9) . .
C18 C19 H19 112.3 . .
C18 C19 C20 135.5(14) . .
C18 C19 Pt9 110.0(9) . .
C20 C19 Pt5 75.6(7) . .
C20 C19 H19 112.3 . .
C20 C19 Pt9 67.8(7) . .
Pt5 C20 H20 95.7 . .
C19 C20 Pt5 65.4(7) . .
C19 C20 H20 117.8 . .
C19 C20 C21 124.3(12) . .
C19 C20 Pt9 76.0(7) . .
C21 C20 Pt5 108.9(8) . .
C21 C20 H20 117.8 . .
C21 C20 Pt9 101.8(7) . .
Pt6 C21 H21 98.1 . .
C20 C21 Pt6 105.7(7) . .
C20 C21 H21 118.8 . .
C20 C21 C22 122.4(12) . .
C20 C21 Pt7 110.9(7) . .
C22 C21 Pt6 66.0(6) . .
C22 C21 H21 118.8 . .
C22 C21 Pt7 71.1(6) . .
Pt6 C22 H22 99.2 . .
C21 C22 Pt6 72.2(6) . .
C21 C22 H22 117.2 . .
C21 C22 Pt7 69.5(6) . .
C23 C22 Pt6 99.2(8) . .
C23 C22 C21 125.6(12) . .
C23 C22 H22 117.2 . .
C23 C22 Pt7 108.0(8) . .
Pt4 C23 H23 90.5 . .
C22 C23 Pt4 113.3(8) . .
C22 C23 H23 114.8 . .
C22 C23 Pt8 103.6(8) . .
C112 C23 Pt4 66.3(9) . .
C112 C23 C22 130.5(14) . .
C112 C23 H23 114.8 . .
C112 C23 Pt8 76.7(9) . .
H24A C24 H24B 120.0 . .
C25 C24 H24A 120.0 . .
C25 C24 H24B 120.0 . .
C24 C25 H25 119.5 . .
C24 C25 C26 120.9(15) . .
C26 C25 H25 119.5 . .
N1 C26 C25 110.9(10) . .
N1 C26 H26A 109.5 . .
N1 C26 H26B 109.5 . .
C25 C26 H26A 109.5 . .
C25 C26 H26B 109.5 . .
H26A C26 H26B 108.1 . .
N1 C27 H27 125.7 . .
N1 C27 C28 108.5(10) . .
C28 C27 H27 125.7 . .
N2 C28 H28 127.1 . .
C27 C28 N2 105.8(10) . .
C27 C28 H28 127.1 . .
N1 C29 S1 125.5(8) . .
N2 C29 S1 128.8(7) . .
N2 C29 N1 105.6(9) . .
C31 C30 N2 119.7(9) . .
C31 C30 C35 120.8(9) . .
C35 C30 N2 119.5(8) . .
C30 C31 H31 120.1 . .
C30 C31 C32 119.8(9) . .
C32 C31 H31 120.1 . .
C31 C32 C33 120.8(9) . .
C32 C33 C34 117.9(8) . .
C32 C33 C36 120.5(8) . .
C34 C33 C36 121.6(8) . .
C33 C34 H34 119.5 . .
C35 C34 C33 121.0(9) . .
C35 C34 H34 119.5 . .
C30 C35 H35 120.2 . .
C34 C35 C30 119.6(9) . .
C34 C35 H35 120.2 . .
C37 C36 C33 118.4(8) . .
C37 C36 C41 118.7(8) . .
C41 C36 C33 122.9(8) . .
C36 C37 H37 119.2 . .
C36 C37 C38 121.5(9) . .
C38 C37 H37 119.2 . .
C37 C38 C59 119.6(8) . .
C39 C38 C37 118.4(9) . .
C39 C38 C59 122.0(8) . .
C38 C39 H39 119.3 . .
C38 C39 C40 121.5(8) . .
C40 C39 H39 119.3 . .
C39 C40 C42 121.1(7) . .
C41 C40 C39 118.8(8) . .
C41 C40 C42 120.1(8) . .
C36 C41 C40 121.0(8) . .
C36 C41 H41 119.5 . .
C40 C41 H41 119.5 . .
C43 C42 C40 122.1(8) . .
C43 C42 C47 117.2(8) . .
C47 C42 C40 120.7(8) . .
C42 C43 H43 119.3 . .
C42 C43 C44 121.4(9) . .
C44 C43 H43 119.3 . .
C43 C44 H44 120.3 . .
C45 C44 C43 119.4(9) . .
C45 C44 H44 120.3 . .
C44 C45 N3 119.6(9) . .
C44 C45 C46 121.2(9) . .
C46 C45 N3 119.2(9) . .
C45 C46 H46 119.9 . .
C47 C46 C45 120.3(9) . .
C47 C46 H46 119.9 . .
C42 C47 H47 119.7 . .
C46 C47 C42 120.6(9) . .
C46 C47 H47 119.7 . .
N3 C48 S2 128.6(8) . .
N3 C48 N4 106.3(9) . .
N4 C48 S2 125.0(8) . .
N4 C49 H49 126.5 . .
C50 C49 N4 107.0(11) . .
C50 C49 H49 126.5 . .
N3 C50 H50 125.9 . .
C49 C50 N3 108.3(11) . .
C49 C50 H50 125.9 . .
N4 C51 H51A 110.4 . .
N4 C51 H51B 110.4 . .
N4 C51 C52 106.6(11) . .
H51A C51 H51B 108.6 . .
C52 C51 H51A 110.4 . .
C52 C51 H51B 110.4 . .
C51 C52 H52 126.0 . .
C51 C52 C53 108.0(15) . .
C53 C52 H52 126.0 . .
C52 C53 H53A 120.0 . .
C52 C53 H53B 120.0 . .
H53A C53 H53B 120.0 . .
C55 C54 H54 119.5 . .
C55 C54 C59 121.1(9) . .
C59 C54 H54 119.5 . .
C54 C55 H55 120.5 . .
C56 C55 C54 119.0(10) . .
C56 C55 H55 120.5 . .
C55 C56 N5 120.1(10) . .
C57 C56 N5 118.7(9) . .
C57 C56 C55 121.1(10) . .
C56 C57 H57 120.1 . .
C56 C57 C58 119.9(9) . .
C58 C57 H57 120.1 . .
C57 C58 H58 120.0 . .
C57 C58 C59 120.0(10) . .
C59 C58 H58 120.0 . .
C54 C59 C38 119.6(8) . .
C54 C59 C58 118.9(9) . .
C58 C59 C38 121.6(9) . .
N5 C60 S3 126.1(10) . .
N5 C60 N6 105.8(12) . .
N5 C60 S0AA 131.2(10) . .
N6 C60 S3 127.5(12) . .
N6 C60 S0AA 122.7(11) . .
N6 C61 H61 126.3 . .
C62 C61 N6 107.5(12) . .
C62 C61 H61 126.3 . .
N5 C62 H62 126.1 . .
C61 C62 N5 107.9(13) . .
C61 C62 H62 126.1 . .
N6 C63 H63A 109.7 . .
N6 C63 H63B 109.7 . .
N6 C63 C64 109.9(11) . .
H63A C63 H63B 108.2 . .
C64 C63 H63A 109.7 . .
C64 C63 H63B 109.7 . .
C63 C64 H64 115.1 . .
C65 C64 C63 129.7(15) . .
C65 C64 H64 115.1 . .
C64 C65 H65A 120.0 . .
C64 C65 H65B 120.0 . .
H65A C65 H65B 120.0 . .
H66A C66 H66B 120.0 . .
C67 C66 H66A 120.0 . .
C67 C66 H66B 120.0 . .
C66 C67 H67 121.3 . .
C68 C67 C66 117.5(14) . .
C68 C67 H67 121.3 . .
N7 C68 C67 111.6(11) . .
N7 C68 H68A 109.3 . .
N7 C68 H68B 109.3 . .
C67 C68 H68A 109.3 . .
C67 C68 H68B 109.3 . .
H68A C68 H68B 108.0 . .
N7 C69 S4 125.2(9) . .
N8 C69 S4 129.9(8) . .
N8 C69 N7 104.8(10) . .
N8 C70 H70 126.6 . .
C71 C70 N8 106.9(12) . .
C71 C70 H70 126.6 . .
N7 C71 H71 126.1 . .
C70 C71 N7 107.8(11) . .
C70 C71 H71 126.1 . .
C73 C72 N8 118.7(9) . .
C73 C72 C77 121.0(10) . .
C77 C72 N8 120.2(9) . .
C72 C73 H73 120.2 . .
C72 C73 C74 119.7(10) . .
C74 C73 H73 120.2 . .
C73 C74 H74 119.6 . .
C73 C74 C75 120.8(10) . .
C75 C74 H74 119.6 . .
C74 C75 C78 120.7(9) . .
C76 C75 C74 118.3(9) . .
C76 C75 C78 120.9(9) . .
C75 C76 H76 120.1 . .
C77 C76 C75 119.9(9) . .
C77 C76 H76 120.1 . .
C72 C77 C76 120.2(10) . .
C72 C77 H77 119.9 . .
C76 C77 H77 119.9 . .
C79 C78 C75 118.6(8) . .
C79 C78 C83 118.8(8) . .
C83 C78 C75 122.4(8) . .
C78 C79 H79 120.0 . .
C78 C79 C80 120.0(9) . .
C80 C79 H79 120.0 . .
C79 C80 C96 118.9(8) . .
C81 C80 C79 119.3(8) . .
C81 C80 C96 121.7(8) . .
C80 C81 H81 118.7 . .
C80 C81 C82 122.6(8) . .
C82 C81 H81 118.7 . .
C81 C82 C83 117.4(8) . .
C81 C82 C84 120.3(8) . .
C83 C82 C84 122.2(8) . .
C78 C83 H83 119.1 . .
C82 C83 C78 121.8(8) . .
C82 C83 H83 119.1 . .
C85 C84 C82 120.5(8) . .
C89 C84 C82 120.9(8) . .
C89 C84 C85 118.6(9) . .
C84 C85 H85 119.9 . .
C84 C85 C86 120.2(9) . .
C86 C85 H85 119.9 . .
C85 C86 H86 120.2 . .
C87 C86 C85 119.5(8) . .
C87 C86 H86 120.2 . .
C86 C87 N9 120.5(8) . .
C86 C87 C88 119.0(9) . .
C88 C87 N9 120.4(8) . .
C87 C88 H88 119.9 . .
C89 C88 C87 120.3(9) . .
C89 C88 H88 119.9 . .
C84 C89 H89 118.9 . .
C88 C89 C84 122.2(9) . .
C88 C89 H89 118.9 . .
N9 C90 S6 129.4(7) . .
N10 C90 S6 125.6(9) . .
N10 C90 N9 105.0(9) . .
N10 C91 H91 126.2 . .
C92 C91 N10 107.6(9) . .
C92 C91 H91 126.2 . .
N9 C92 H92 126.5 . .
C91 C92 N9 107.1(9) . .
C91 C92 H92 126.5 . .
N10 C93 H93A 109.2 . .
N10 C93 H93B 109.2 . .
N10 C93 C94 111.9(11) . .
H93A C93 H93B 107.9 . .
C94 C93 H93A 109.2 . .
C94 C93 H93B 109.2 . .
C93 C94 H94 114.8 . .
C95 C94 C93 130.4(15) . .
C95 C94 H94 114.8 . .
C94 C95 H95A 120.0 . .
C94 C95 H95B 120.0 . .
H95A C95 H95B 120.0 . .
C97 C96 C80 119.7(8) . .
C101 C96 C80 122.4(8) . .
C101 C96 C97 117.6(8) . .
C96 C97 H97 118.9 . .
C98 C97 C96 122.2(9) . .
C98 C97 H97 118.9 . .
C97 C98 H98 121.1 . .
C99 C98 C97 117.9(9) . .
C99 C98 H98 121.1 . .
C98 C99 N11 116.0(8) . .
C100 C99 N11 121.4(8) . .
C100 C99 C98 122.6(9) . .
C99 C100 H100 120.7 . .
C99 C100 C101 118.5(9) . .
C101 C100 H100 120.7 . .
C96 C101 C100 121.2(9) . .
C96 C101 H101 119.4 . .
C100 C101 H101 119.4 . .
N11 C102 S5 130.7(7) . .
N11 C102 N12 105.0(8) . .
N12 C102 S5 124.2(7) . .
N12 C103 H103 126.2 . .
C104 C103 N12 107.6(8) . .
C104 C103 H103 126.2 . .
N11 C104 H104 126.9 . .
C103 C104 N11 106.2(9) . .
C103 C104 H104 126.9 . .
N12 C105 H10A 108.9 . .
N12 C105 H10B 108.9 . .
N12 C105 C106 113.3(8) . .
H10A C105 H10B 107.7 . .
C106 C105 H10A 108.9 . .
C106 C105 H10B 108.9 . .
C105 C106 H106 116.3 . .
C107 C106 C105 127.4(12) . .
C107 C106 H106 116.3 . .
C106 C107 H10C 120.0 . .
C106 C107 H10D 120.0 . .
H10C C107 H10D 120.0 . .
Pt6 C108 H108 99.4 . .
C12 C108 Pt6 103.8(8) . .
C12 C108 H108 113.4 . .
C12 C108 Pt7 113.4(9) . .
C17 C108 Pt6 68.4(8) . .
C17 C108 C12 133.3(14) . .
C17 C108 H108 113.4 . .
C17 C108 Pt7 60.9(7) . .
Pt3 C109 H109 103.6 . .
C110 C109 Pt3 106.6(8) . .
C110 C109 H109 115.2 . .
C111 C109 Pt3 60.9(7) . .
C111 C109 H109 115.2 . .
C111 C109 C110 129.6(13) . .
Pt2 C110 H110 92.6 . .
C4 C110 Pt2 74.4(6) . .
C4 C110 H110 115.6 . .
C109 C110 Pt2 103.3(8) . .
C109 C110 C4 128.7(14) . .
C109 C110 H110 115.6 . .
Pt3 C111 H111 105.1 . .
C3 C111 Pt3 81.5(7) . .
C3 C111 H111 115.5 . .
C3 C111 Pt10 75.2(9) . .
C109 C111 Pt3 85.6(8) . .
C109 C111 C3 128.9(12) . .
C109 C111 H111 115.5 . .
C109 C111 Pt10 94.3(10) . .
Pt4 C112 H112 105.5 . .
C18 C112 Pt4 87.2(9) . .
C18 C112 C23 128.5(16) . .
C18 C112 H112 115.8 . .
C18 C112 Pt8 89.0(9) . .
C23 C112 Pt4 79.4(9) . .
C23 C112 H112 115.8 . .
C23 C112 Pt8 71.7(8) . .
F1 B1 F2 109.6(10) . .
F1 B1 F3 109.9(10) . .
F3 B1 F2 109.6(10) . .
F4 B1 F1 108.2(10) . .
F4 B1 F2 109.7(10) . .
F4 B1 F3 109.8(10) . .
F6 B2 F5 108.1(10) . .
F6 B2 F7 111.0(10) . .
F7 B2 F5 105.2(10) . .
F8 B2 F5 109.3(10) . .
F8 B2 F6 112.2(11) . .
F8 B2 F7 110.7(10) . .
F9 B3 F10 119.3(17) . .
F9 B3 F11 111(2) . .
F9 B3 F12 94(3) . .
F10 B3 F12 93(2) . .
F11 B3 F10 129(2) . .
F11 B3 F12 93(2) . .
S6 Pt7 C16 110.3(4) . .
S6 Pt7 C21 103.0(4) . .
S6 Pt7 C22 100.5(4) . .
S6 Pt7 C108 104.8(4) . .
S6 Pt7 Pt8 149.7(2) . .
S6 Pt7 Pt9 150.3(2) . .
C16 Pt7 Pt8 86.1(4) . .
C16 Pt7 Pt9 55.7(3) . .
C17 Pt7 S6 93.4(5) . .
C17 Pt7 C16 33.7(5) . .
C17 Pt7 C21 151.8(5) . .
C17 Pt7 C22 158.1(6) . .
C17 Pt7 C108 33.2(5) . .
C17 Pt7 Pt8 86.8(5) . .
C17 Pt7 Pt9 84.8(4) . .
C21 Pt7 C16 118.1(4) . .
C21 Pt7 C22 39.3(4) . .
C21 Pt7 C108 151.0(6) . .
C21 Pt7 Pt8 90.2(4) . .
C21 Pt7 Pt9 69.6(3) . .
C22 Pt7 C16 146.7(5) . .
C22 Pt7 C108 125.6(6) . .
C22 Pt7 Pt8 72.7(4) . .
C22 Pt7 Pt9 91.2(4) . .
C108 Pt7 C16 58.7(4) . .
C108 Pt7 Pt8 61.3(4) . .
C108 Pt7 Pt9 89.8(4) . .
Pt9 Pt7 Pt8 59.89(10) . .
C12 Pt8 C13 40.6(5) . .
C12 Pt8 C23 141.8(6) . .
C12 Pt8 C112 170.0(6) . .
C12 Pt8 Pt7 82.6(5) . .
C12 Pt8 Pt9 97.1(4) . .
C12 Pt8 S0AA 91.9(5) . .
C13 Pt8 C23 173.0(5) . .
C13 Pt8 C112 147.4(6) . .
C13 Pt8 Pt7 101.2(4) . .
C13 Pt8 Pt9 76.5(4) . .
C13 Pt8 S0AA 94.7(5) . .
C23 Pt8 C112 31.6(5) . .
C23 Pt8 Pt7 74.4(4) . .
C23 Pt8 Pt9 96.5(4) . .
C23 Pt8 S0AA 91.8(5) . .
C112 Pt8 Pt7 98.4(4) . .
C112 Pt8 Pt9 91.9(4) . .
C112 Pt8 S0AA 81.9(5) . .
Pt9 Pt8 Pt7 58.90(10) . .
S0AA Pt8 Pt7 147.8(3) . .
S0AA Pt8 Pt9 153.1(3) . .
S5 Pt9 C16 114.8(4) 12 .
S5 Pt9 Pt7 162.06(16) 12 .
S5 Pt9 Pt8 136.73(16) 12 .
C14 Pt9 S5 91.4(4) . 12
C14 Pt9 C16 63.3(5) . .
C14 Pt9 Pt7 98.7(4) . .
C14 Pt9 Pt8 66.1(4) . .
C15 Pt9 S5 88.3(4) . 12
C15 Pt9 C14 34.9(5) . .
C15 Pt9 C16 36.7(5) . .
C15 Pt9 C19 160.4(6) . .
C15 Pt9 C20 163.2(6) . .
C15 Pt9 Pt7 91.5(5) . .
C15 Pt9 Pt8 91.4(4) . .
C16 Pt9 Pt7 58.4(3) . .
C16 Pt9 Pt8 88.5(4) . .
C19 Pt9 S5 88.2(4) . 12
C19 Pt9 C14 126.0(5) . .
C19 Pt9 C16 156.1(5) . .
C19 Pt9 Pt7 97.7(4) . .
C19 Pt9 Pt8 78.1(3) . .
C20 Pt9 S5 98.0(4) . 12
C20 Pt9 C14 158.7(5) . .
C20 Pt9 C16 127.7(5) . .
C20 Pt9 C19 36.2(4) . .
C20 Pt9 Pt7 77.7(4) . .
C20 Pt9 Pt8 94.5(4) . .
Pt7 Pt9 Pt8 61.21(11) . .
Pt1 Pt10 Pt2 57.9(4) . .
S4 Pt10 Pt1 161.7(13) . .
S4 Pt10 Pt2 140.2(10) . .
S4 Pt10 C3 107.4(7) . .
C3 Pt10 Pt1 68.6(5) . .
C3 Pt10 Pt2 91.7(7) . .
C6 Pt10 Pt1 79.9(6) . .
C6 Pt10 Pt2 90.6(7) . .
C6 Pt10 S4 95.2(7) . .
C6 Pt10 C3 140.8(11) . .
C6 Pt10 C7 38.6(5) . .
C6 Pt10 C111 173.6(9) . .
C7 Pt10 Pt1 92.7(6) . .
C7 Pt10 Pt2 67.1(7) . .
C7 Pt10 S4 94.2(5) . .
C7 Pt10 C3 157.5(10) . .
C111 Pt10 Pt1 93.9(5) . .
C111 Pt10 Pt2 84.9(8) . .
C111 Pt10 S4 91.1(6) . .
C111 Pt10 C3 35.3(5) . .
C111 Pt10 C7 141.6(14) . .
C60 S0AA Pt8 110.4(6) . .

loop_
_geom_bond_atom_site_label_1
_geom_bond_atom_site_label_2
_geom_bond_distance
_geom_bond_site_symmetry_2
Pt1 Pt2 2.7783(6) .
Pt1 Pt3 2.772(3) .
Pt1 S1 2.402(2) .
Pt1 C1 2.217(11) .
Pt1 C2 2.144(10) .
Pt1 C5 2.339(10) .
Pt1 C11 2.190(9) .
Pt1 Pt10 2.730(13) .
Pt2 Pt3 2.718(4) .
Pt2 S2 2.387(3) 12
Pt2 C4 2.248(11) .
Pt2 C8 2.243(10) .
Pt2 C9 2.203(11) .
Pt2 C110 2.170(11) .
Pt2 Pt10 2.99(2) .
Pt3 S4 2.412(4) .
Pt3 C3 2.395(13) .
Pt3 C6 2.172(11) .
Pt3 C7 2.204(11) .
Pt3 C109 2.471(13) .
Pt3 C111 2.166(12) .
Pt4 Pt5 2.764(4) .
Pt4 Pt6 2.775(3) .
Pt4 S3 2.430(9) .
Pt4 C12 2.331(13) .
Pt4 C13 2.276(12) .
Pt4 C18 2.394(14) .
Pt4 C23 2.244(14) .
Pt4 C112 2.090(13) .
Pt5 Pt6 2.764(4) .
Pt5 S5 2.316(4) 12
Pt5 C14 2.352(13) .
Pt5 C15 2.249(13) .
Pt5 C19 2.034(13) .
Pt5 C20 2.167(12) .
Pt6 S6 2.524(4) .
Pt6 C16 2.629(13) .
Pt6 C17 2.209(12) .
Pt6 C21 2.213(12) .
Pt6 C22 2.124(12) .
Pt6 C108 2.327(13) .
S1 C29 1.726(11) .
S2 C48 1.718(12) .
S3 C60 1.658(17) .
S4 C69 1.705(12) .
S4 Pt10 2.296(15) .
S5 C102 1.696(10) .
S5 Pt9 2.433(5) 12
S6 C90 1.712(11) .
S6 Pt7 2.171(7) .
N1 C26 1.469(11) .
N1 C27 1.353(14) .
N1 C29 1.367(12) .
N2 C28 1.368(13) .
N2 C29 1.347(13) .
N2 C30 1.437(11) .
N3 C45 1.445(12) .
N3 C48 1.349(13) .
N3 C50 1.377(13) .
N4 C48 1.361(13) .
N4 C49 1.369(15) .
N4 C51 1.478(12) .
N5 C56 1.428(13) .
N5 C60 1.280(17) .
N5 C62 1.424(16) .
N6 C60 1.413(15) .
N6 C61 1.383(17) .
N6 C63 1.450(13) .
N7 C68 1.459(13) .
N7 C69 1.363(13) .
N7 C71 1.384(16) .
N8 C69 1.347(14) .
N8 C70 1.359(14) .
N8 C72 1.452(13) .
N9 C87 1.424(12) .
N9 C90 1.377(13) .
N9 C92 1.379(12) .
N10 C90 1.340(12) .
N10 C91 1.365(14) .
N10 C93 1.466(12) .
N11 C99 1.443(11) .
N11 C102 1.344(12) .
N11 C104 1.388(11) .
N12 C102 1.364(11) .
N12 C103 1.366(12) .
N12 C105 1.467(10) .
C1 H1 0.9500 .
C1 C2 1.431(17) .
C1 C4 1.422(17) .
C2 H2 0.9500 .
C2 C3 1.429(17) .
C3 H3 0.9500 .
C3 C111 1.392(18) .
C3 Pt10 2.330(17) .
C4 H4 0.9500 .
C4 C110 1.412(17) .
C5 H5 0.9500 .
C5 C6 1.479(16) .
C5 C11 1.395(15) .
C6 H6 0.9500 .
C6 C7 1.448(16) .
C6 Pt10 2.034(17) .
C7 H7 0.9500 .
C7 C8 1.415(16) .
C7 Pt10 2.290(19) .
C8 H8 0.9500 .
C8 C9 1.378(16) .
C9 H9 0.9500 .
C9 C10 1.359(16) .
C10 H10 0.9500 .
C10 C11 1.386(15) .
C11 H11 0.9500 .
C12 H12 0.9500 .
C12 C13 1.417(19) .
C12 C108 1.42(2) .
C12 Pt8 1.985(13) .
C13 H13 0.9500 .
C13 C14 1.334(18) .
C13 Pt8 2.090(12) .
C14 H14 0.9500 .
C14 C15 1.342(19) .
C14 Pt9 2.337(14) .
C15 H15 0.9500 .
C15 C16 1.48(2) .
C15 Pt9 2.026(12) .
C16 H16 0.9500 .
C16 C17 1.413(18) .
C16 Pt7 2.548(13) .
C16 Pt9 2.470(14) .
C17 H17 0.9500 .
C17 C108 1.305(18) .
C17 Pt7 2.083(12) .
C18 H18 0.9500 .
C18 C19 1.350(17) .
C18 C112 1.273(18) .
C19 H19 0.9500 .
C19 C20 1.409(17) .
C19 Pt9 2.314(12) .
C20 H20 0.9500 .
C20 C21 1.461(17) .
C20 Pt9 2.210(11) .
C21 H21 0.9500 .
C21 C22 1.550(14) .
C21 Pt7 2.291(12) .
C22 H22 0.9500 .
C22 C23 1.496(19) .
C22 Pt7 2.314(12) .
C23 H23 0.9500 .
C23 C112 1.286(19) .
C23 Pt8 2.331(13) .
C24 H24A 0.9500 .
C24 H24B 0.9500 .
C24 C25 1.266(14) .
C25 H25 0.9500 .
C25 C26 1.502(17) .
C26 H26A 0.9900 .
C26 H26B 0.9900 .
C27 H27 0.9500 .
C27 C28 1.359(15) .
C28 H28 0.9500 .
C30 C31 1.369(13) .
C30 C35 1.382(13) .
C31 H31 0.9500 .
C31 C32 1.383(13) .
C32 C33 1.394(13) .
C33 C34 1.405(12) .
C33 C36 1.478(12) .
C34 H34 0.9500 .
C34 C35 1.369(12) .
C35 H35 0.9500 .
C36 C37 1.387(13) .
C36 C41 1.388(12) .
C37 H37 0.9500 .
C37 C38 1.395(12) .
C38 C39 1.381(12) .
C38 C59 1.494(13) .
C39 H39 0.9500 .
C39 C40 1.391(12) .
C40 C41 1.391(12) .
C40 C42 1.507(12) .
C41 H41 0.9500 .
C42 C43 1.376(12) .
C42 C47 1.429(13) .
C43 H43 0.9500 .
C43 C44 1.395(12) .
C44 H44 0.9500 .
C44 C45 1.359(13) .
C45 C46 1.367(13) .
C46 H46 0.9500 .
C46 C47 1.361(13) .
C47 H47 0.9500 .
C49 H49 0.9500 .
C49 C50 1.337(16) .
C50 H50 0.9500 .
C51 H51A 0.9900 .
C51 H51B 0.9900 .
C51 C52 1.502(15) .
C52 H52 0.9500 .
C52 C53 1.525(12) .
C53 H53A 0.9500 .
C53 H53B 0.9500 .
C54 H54 0.9500 .
C54 C55 1.383(14) .
C54 C59 1.385(14) .
C55 H55 0.9500 .
C55 C56 1.378(14) .
C56 C57 1.378(15) .
C57 H57 0.9500 .
C57 C58 1.378(14) .
C58 H58 0.9500 .
C58 C59 1.403(12) .
C60 S0AA 1.926(18) .
C61 H61 0.9500 .
C61 C62 1.297(17) .
C62 H62 0.9500 .
C63 H63A 0.9900 .
C63 H63B 0.9900 .
C63 C64 1.568(14) .
C64 H64 0.9500 .
C64 C65 1.364(15) .
C65 H65A 0.9500 .
C65 H65B 0.9500 .
C66 H66A 0.9500 .
C66 H66B 0.9500 .
C66 C67 1.494(12) .
C67 H67 0.9500 .
C67 C68 1.474(14) .
C68 H68A 0.9900 .
C68 H68B 0.9900 .
C70 H70 0.9500 .
C70 C71 1.330(17) .
C71 H71 0.9500 .
C72 C73 1.356(15) .
C72 C77 1.370(14) .
C73 H73 0.9500 .
C73 C74 1.375(14) .
C74 H74 0.9500 .
C74 C75 1.396(14) .
C75 C76 1.393(13) .
C75 C78 1.501(13) .
C76 H76 0.9500 .
C76 C77 1.380(13) .
C77 H77 0.9500 .
C78 C79 1.387(12) .
C78 C83 1.408(13) .
C79 H79 0.9500 .
C79 C80 1.411(13) .
C80 C81 1.367(12) .
C80 C96 1.491(12) .
C81 H81 0.9500 .
C81 C82 1.392(12) .
C82 C83 1.392(12) .
C82 C84 1.483(13) .
C83 H83 0.9500 .
C84 C85 1.383(12) .
C84 C89 1.366(13) .
C85 H85 0.9500 .
C85 C86 1.417(13) .
C86 H86 0.9500 .
C86 C87 1.378(13) .
C87 C88 1.395(13) .
C88 H88 0.9500 .
C88 C89 1.360(14) .
C89 H89 0.9500 .
C91 H91 0.9500 .
C91 C92 1.338(14) .
C92 H92 0.9500 .
C93 H93A 0.9900 .
C93 H93B 0.9900 .
C93 C94 1.544(14) .
C94 H94 0.9500 .
C94 C95 1.330(15) .
C95 H95A 0.9500 .
C95 H95B 0.9500 .
C96 C97 1.405(13) .
C96 C101 1.374(12) .
C97 H97 0.9500 .
C97 C98 1.382(13) .
C98 H98 0.9500 .
C98 C99 1.374(13) .
C99 C100 1.364(13) .
C100 H100 0.9500 .
C100 C101 1.409(12) .
C101 H101 0.9500 .
C103 H103 0.9500 .
C103 C104 1.348(13) .
C104 H104 0.9500 .
C105 H10A 0.9900 .
C105 H10B 0.9900 .
C105 C106 1.503(10) .
C106 H106 0.9500 .
C106 C107 1.207(12) .
C107 H10C 0.9500 .
C107 H10D 0.9500 .
C108 H108 0.9500 .
C108 Pt7 2.377(13) .
C109 H109 0.9500 .
C109 C110 1.384(18) .
C109 C111 1.370(18) .
C110 H110 0.9500 .
C111 H111 0.9500 .
C111 Pt10 2.259(18) .
C112 H112 0.9500 .
C112 Pt8 2.388(14) .
F1 B1 1.372(14) .
F2 B1 1.390(14) .
F3 B1 1.374(13) .
F4 B1 1.363(14) .
F5 B2 1.384(15) .
F6 B2 1.361(14) .
F7 B2 1.377(13) .
F8 B2 1.350(14) .
B3 F9 1.352(17) .
B3 F10 1.431(17) .
B3 F11 1.357(17) .
B3 F12 1.48(4) .
Pt7 Pt8 2.795(3) .
Pt7 Pt9 2.731(4) .
Pt8 Pt9 2.759(4) .
Pt8 S0AA 2.410(9) .

loop_
_platon_squeeze_void_nr
_platon_squeeze_void_average_x
_platon_squeeze_void_average_y
_platon_squeeze_void_average_z
_platon_squeeze_void_volume
_platon_squeeze_void_count_electrons
_platon_squeeze_void_content
1 1.036 0.000 0.005 490 141 ' '
2 0.500 0.000 0.000 27216 7167 ' '
3 0.528 -0.001 0.250 294 87 ' '
4 0.010 -0.001 0.500 489 142 ' '
5 0.471 -0.001 0.750 293 87 ' '
6 0.333 0.138 0.417 305 108 ' '
7 0.805 0.138 0.917 305 108 ' '
8 0.861 0.195 0.417 305 108 ' '
9 0.333 0.195 0.917 305 108 ' '
10 0.138 0.333 0.083 305 101 ' '
11 0.195 0.333 0.583 305 100 ' '
12 0.667 0.333 0.333 501 154 ' '
13 0.667 0.333 0.833 501 155 ' '
14 0.472 0.472 0.250 305 108 ' '
15 1.000 0.472 0.750 306 108 ' '
16 1.000 0.528 0.250 305 108 ' '
17 0.528 0.528 0.750 305 108 ' '
18 0.805 0.667 0.417 305 101 ' '
19 0.861 0.667 0.917 305 101 ' '
20 0.333 0.667 0.167 502 155 ' '
21 0.333 0.667 0.667 503 154 ' '
22 0.667 0.805 0.083 305 108 ' '
23 0.138 0.805 0.583 305 108 ' '
24 0.195 0.862 0.083 305 108 ' '
25 0.667 0.862 0.583 304 108 ' '
